data_7129967
loop_
_publ_author_name
'Mastropierro, Pasquale'
'Kennedy, Alan R.'
'Hevia, Eva'

_publ_section_title
;
 Metallation of sensitive fluoroarenes using a potassium TMP-zincate
 supported by a silyl(bis)amido ligand
;
_journal_name_full 'Chemical Communications'
_journal_paper_doi 10.1039/D2CC00979J
_journal_year 2022
_chemical_formula_moiety 'C42 H44 F5 N2 Si Zn, 2.122(C10.696 H21.393 K0.5 O2.674), 1.326(C4 H8 O)'
_chemical_formula_sum 'C70 H100 F5 K N2 O7 Si Zn'
_chemical_formula_weight 1309.07
_space_group_IT_number 15
_space_group_name_Hall '-C 2yc'
_space_group_name_H-M_alt 'C 1 2/c 1'
_symmetry_cell_setting monoclinic
_symmetry_Int_Tables_number 15
_symmetry_space_group_name_Hall '-C 2yc'
_symmetry_space_group_name_H-M 'C 1 2/c 1'
_atom_sites_solution_hydrogens geom
_atom_sites_solution_primary dual
_audit_creation_date 2021-10-27T19:50:40-00:00
_audit_update_record
;
2022-02-14 deposited with the CCDC.	2022-03-08 downloaded from the CCDC.
;
_cell_angle_alpha 90
_cell_angle_beta 99.1052(7)
_cell_angle_gamma 90
_cell_formula_units_Z 8
_cell_length_a 35.1874(3)
_cell_length_b 15.60249(10)
_cell_length_c 25.53322(18)
_cell_measurement_reflns_used 56394
_cell_measurement_temperature 100.0(5)
_cell_measurement_theta_max 77.579
_cell_measurement_theta_min 3.098
_cell_volume 13841.39(18)
_computing_cell_refinement 'CrysAlisPro 1.171.41.112a (Rigaku OD, 2021)'
_computing_data_collection 'CrysAlisPro 1.171.41.112a (Rigaku OD, 2021)'
_computing_data_reduction 'CrysAlisPro 1.171.41.112a (Rigaku OD, 2021)'
_computing_molecular_graphics 'Olex2 1.3 (Dolomanov et al., 2009)'
_computing_publication_material 'Olex2 1.3 (Dolomanov et al., 2009)'
_computing_structure_refinement 'SHELXL 2018/3 (Sheldrick, 2015)'
_computing_structure_solution 'SHELXT  (Sheldrick, 2015)'
_diffrn_ambient_environment N~2~
_diffrn_ambient_temperature 100.0(5)
_diffrn_detector 'Hybrid Pixel Array Detector'
_diffrn_detector_area_resol_mean 10
_diffrn_detector_type HyPix
_diffrn_measured_fraction_theta_full 1
_diffrn_measured_fraction_theta_max 0.998
_diffrn_measurement_details
;
        List of Runs (angles in degrees, time in seconds):
  # Type    Start    End  Width  t~exp~   \w     \q     \k     \f   Frames
#--------------------------------------------------------------------------
  1  \w    -39.00  50.00   0.50    0.70    --  -23.00  61.00 157.00  178
  2  \w     31.00 120.00   0.50    0.70    --   47.70  61.00 157.00  178
  3  \w    -24.00  64.00   0.50    0.70    --   47.70 -61.00  19.00  176
  4  \w     42.00  68.00   0.50    4.00    --  113.25 -61.00  19.00   52
  5  \w     97.00 177.00   0.50    4.00    --  113.25  61.00 157.00  160
  6  \w    -95.00  -6.00   0.50    0.70    --  -23.00 -61.00  19.00  178
  7  \w    -70.00 -12.00   0.50    0.70    --  -23.00 125.00-150.00  116
  8  \w    -94.00  -8.00   0.50    0.70    --  -23.00 -57.00-150.00  172
  9  \w     -1.00  81.00   0.50    0.70    --   47.70 -99.00 -30.00  164
 10  \w     -1.00  81.00   0.50    0.70    --   47.70 -99.00 -90.00  164
 11  \w    -27.00  23.00   0.50    0.70    --   47.70 -19.00 -30.00  100
 12  \w    -27.00  23.00   0.50    0.70    --   47.70 -19.00  60.00  100
 13  \w    -27.00  23.00   0.50    0.70    --   47.70 -19.00  30.00  100
 14  \w     97.00 177.00   0.50    4.00    --  113.25  61.00 -60.00  160
 15  \w     42.00 106.00   0.50    4.00    --  113.25 -94.00 120.00  128
 16  \w     42.00 106.00   0.50    4.00    --  113.25 -94.00   0.00  128
 17  \w     42.00 108.00   0.50    4.00    --  113.25-106.00 -56.01  132
 18  \w     42.00  68.00   0.50    4.00    --  113.25 -61.00  60.00   52
 19  \w     42.00 106.00   0.50    4.00    --  113.25 -94.00-180.00  128
 20  \w     42.00 106.00   0.50    4.00    --  113.25 -94.00  30.00  128
 21  \w     42.00 106.00   0.50    4.00    --  113.25 -94.00-120.00  128
 22  \w     42.00 107.00   0.50    4.00    --  113.25-104.00  -7.27  130
 23  \w     97.00 177.00   0.50    4.00    --  113.25  61.00 120.00  160
 24  \w     42.00 106.00   0.50    4.00    --  113.25 -94.00  90.00  128
 25  \w    100.00 177.00   0.50    4.00    --  113.25  47.00  53.66  154
 26  \w     42.00  68.00   0.50    4.00    --  113.25 -61.00-120.00   52
 27  \w     42.00 106.00   0.50    4.00    --  113.25 -94.00 150.00  128
 28  \w    101.00 177.00   0.50    4.00    --  113.25  79.00  70.23  152
 29  \w     42.00 102.00   0.50    4.00    --  113.25 -77.00-180.00  120
 30  \w     42.00  68.00   0.50    4.00    --  113.25 -61.00  30.00   52
 31  \w     42.00  68.00   0.50    4.00    --  113.25 -61.00 -68.64   52
 32  \w    101.00 177.00   0.50    4.00    --  113.25  30.00   0.00  152
 33  \w     97.00 177.00   0.50    4.00    --  113.25  61.00-150.00  160
 34  \w     93.00 177.00   0.50    4.00    --  113.25  71.00 133.04  168
 35  \w    101.00 177.00   0.50    4.00    --  113.25  45.00  90.00  152
 36  \w     42.00 106.00   0.50    4.00    --  113.25 -94.00  60.00  128
 37  \w     42.00  68.00   0.50    4.00    --  113.25 -61.00  90.00   52
 38  \w    100.00 177.00   0.50    4.00    --  113.25  15.00 -60.00  154
 39  \w     42.00 102.00   0.50    4.00    --  113.25 -77.00-120.00  120
 40  \w    101.00 177.00   0.50    4.00    --  113.25  45.00 -30.00  152
 41  \w     42.00  68.00   0.50    4.00    --  113.25 -61.00   0.00   52
 42  \w     42.00  68.00   0.50    4.00    --  113.25 -61.00 150.00   52
 43  \w     42.00 102.00   0.50    4.00    --  113.25 -77.00 -90.00  120
 44  \w     42.00 107.00   0.50    4.00    --  113.25-103.00-102.23  130
 45  \w     42.00 109.00   0.50    4.00    --  113.25-113.00  51.37  134
 46  \w     42.00  68.00   0.50    4.00    --  113.25 -61.00 -90.00   52
 47  \w     42.00 108.00   0.50    4.00    --  113.25-112.00-122.73  132
 48  \w    101.00 177.00   0.50    4.00    --  113.25  45.00  60.00  152
 49  \w     98.00 177.00   0.50    4.00    --  113.25  59.00  29.34  158
 50  \w     25.00 101.00   0.50    0.70    --   47.70  77.00 -60.00  152
 51  \w     25.00 120.00   0.50    0.70    --   47.70  77.00  60.00  190
;
_diffrn_measurement_device 'four-circle diffractometer'
_diffrn_measurement_device_type 'XtaLAB Synergy, Dualflex, HyPix'
_diffrn_measurement_method '\w scans'
_diffrn_orient_matrix_type 'CrysAlisPro convention (1999,Acta A55,543-557)'
_diffrn_orient_matrix_UB_11 0.0008588
_diffrn_orient_matrix_UB_12 -0.0979049
_diffrn_orient_matrix_UB_13 0.007954
_diffrn_orient_matrix_UB_21 0.0319294
_diffrn_orient_matrix_UB_22 0.0101833
_diffrn_orient_matrix_UB_23 0.0483565
_diffrn_orient_matrix_UB_31 -0.0307698
_diffrn_orient_matrix_UB_32 0.0079148
_diffrn_orient_matrix_UB_33 0.0364776
_diffrn_radiation_monochromator mirror
_diffrn_radiation_probe x-ray
_diffrn_radiation_type 'Cu K\a'
_diffrn_radiation_wavelength 1.54184
_diffrn_reflns_av_R_equivalents 0.0487
_diffrn_reflns_av_unetI/netI 0.0524
_diffrn_reflns_Laue_measured_fraction_full 1
_diffrn_reflns_Laue_measured_fraction_max 0.998
_diffrn_reflns_limit_h_max 40
_diffrn_reflns_limit_h_min -44
_diffrn_reflns_limit_k_max 19
_diffrn_reflns_limit_k_min -19
_diffrn_reflns_limit_l_max 31
_diffrn_reflns_limit_l_min -31
_diffrn_reflns_number 140186
_diffrn_reflns_point_group_measured_fraction_full 1
_diffrn_reflns_point_group_measured_fraction_max 0.998
_diffrn_reflns_theta_full 67.684
_diffrn_reflns_theta_max 75.02
_diffrn_reflns_theta_min 3.105
_diffrn_source 'micro-focus sealed X-ray tube'
_diffrn_source_type 'PhotonJet (Cu) X-ray Source'
_exptl_absorpt_coefficient_mu 1.733
_exptl_absorpt_correction_T_max 1
_exptl_absorpt_correction_T_min 0.78838
_exptl_absorpt_correction_type multi-scan
_exptl_absorpt_process_details
;
        CrysAlisPro 1.171.41.112a (Rigaku Oxford Diffraction, 2021)
        Empirical absorption correction using spherical harmonics,
        implemented in SCALE3 ABSPACK scaling algorithm.
;
_exptl_crystal_colour colourless
_exptl_crystal_density_diffrn 1.256
_exptl_crystal_description block
_exptl_crystal_F_000 5584
_exptl_crystal_size_max 0.263
_exptl_crystal_size_mid 0.215
_exptl_crystal_size_min 0.161
_refine_diff_density_max 0.713
_refine_diff_density_min -0.661
_refine_diff_density_rms 0.067
_refine_ls_extinction_method none
_refine_ls_goodness_of_fit_ref 1.044
_refine_ls_hydrogen_treatment constr
_refine_ls_matrix_type full
_refine_ls_number_parameters 976
_refine_ls_number_reflns 14236
_refine_ls_number_restraints 233
_refine_ls_restrained_S_all 1.087
_refine_ls_R_factor_all 0.0793
_refine_ls_R_factor_gt 0.0727
_refine_ls_shift/su_max 0.001
_refine_ls_shift/su_mean 0
_refine_ls_structure_factor_coef Fsqd
_refine_ls_weighting_details 'w=1/[\s^2^(Fo^2^)+(0.1064P)^2^+31.2698P] where P=(Fo^2^+2Fc^2^)/3'
_refine_ls_weighting_scheme calc
_refine_ls_wR_factor_gt 0.1995
_refine_ls_wR_factor_ref 0.2065
_reflns_Friedel_coverage 0
_reflns_number_gt 12538
_reflns_number_total 14236
_reflns_threshold_expression 'I > 2\s(I)'
_cod_data_source_file d2cc00979j2.cif
_cod_data_source_block 21EH199_PM542
_cod_original_cell_volume 13841.39(17)
_cod_database_code 7129967
_shelx_estimated_absorpt_t_min 0.659
_shelx_estimated_absorpt_t_max 0.768
_oxdiff_exptl_absorpt_empirical_details
;
        Empirical correction (ABSPACK) includes:
        - Absorption correction using spherical harmonics
        - Frame scaling
;
_oxdiff_exptl_absorpt_empirical_full_max 1.665
_oxdiff_exptl_absorpt_empirical_full_min 0.589
_shelx_shelxl_version_number 2018/3
_olex2_refinement_description
;
        1. Fixed Uiso
 At 1.2 times of:
  All C(H) groups, All C(H,H) groups, All C(H,H,H,H) groups
 At 1.5 times of:
  All C(H,H,H) groups
        2. Restrained distances
 C65-C64
 1.54 with sigma of 0.02
 C66-C65 = C64-C63
 1.53 with sigma of 0.02
 O6-C66 = O6-C63
 1.44 with sigma of 0.02
 O6-C65 = O6-C64 = C66-C64 = C65-C63
 2.38 with sigma of 0.04
 O6-C65 \\sim O6-C64
 with sigma of 0.04
 C66-C65 \\sim C65-C64 \\sim C64-C63
 with sigma of 0.02
 C65-C63 \\sim C66-C64
 with sigma of 0.04
 O6-C66 \\sim O6-C63
 with sigma of 0.02
        3. Rigid bond restraints
 C53, O3, C51, C52, C54
 with sigma for 1-2 distances of 0.0001 and sigma for 1-3 distances of 0.0001
 O2, C50, C49, C48, C47
 with sigma for 1-2 distances of 0.0001 and sigma for 1-3 distances of 0.0001
        4. Uiso/Uaniso restraints and constraints
O6 \\sim C66 \\sim C65 \\sim C64 \\sim C63: within 2A with sigma of 0.04 and
        sigma for terminal atoms of 0.08 within 2A
Uanis(C70A) \\sim Ueq, Uanis(C69) \\sim Ueq, Uanis(C67) \\sim Ueq: with sigma
        of 0.015 and sigma for terminal atoms of 0.02
Uanis(O3) \\sim Ueq: with sigma of 0.01 and sigma for terminal atoms of 0.02
Uanis(C57A) \\sim Ueq, Uanis(C58A) \\sim Ueq: with sigma of 0.02 and sigma for
        terminal atoms of 0.02
Uanis(C52) \\sim Ueq: with sigma of 0.01 and sigma for terminal atoms of 0.02
Uanis(C70) \\sim Ueq: with sigma of 0.01 and sigma for terminal atoms of 0.02
Uanis(C77) \\sim Ueq, Uanis(C76) \\sim Ueq, Uanis(C48) \\sim Ueq: with sigma of
        0.02 and sigma for terminal atoms of 0.02
Uanis(C74A) \\sim Ueq, Uanis(C71A) \\sim Ueq, Uanis(O8A) \\sim Ueq: with sigma
        of 0.02 and sigma for terminal atoms of 0.02
Uanis(F5A) \\sim Ueq, Uanis(F4A) \\sim Ueq, Uanis(C63) \\sim Ueq: with sigma of
        0.01 and sigma for terminal atoms of 0.02
Uanis(C51) \\sim Ueq, Uanis(C54) \\sim Ueq: with sigma of 0.01 and sigma for
        terminal atoms of 0.02
Uanis(O9) \\sim Ueq, Uanis(C69) \\sim Ueq, Uanis(C74A) \\sim Ueq, Uanis(C15)
\\sim Ueq, Uanis(C67) \\sim Ueq, Uanis(C43) \\sim Ueq, Uanis(C75) \\sim Ueq:
        with sigma of 0.01 and sigma for terminal atoms of 0.02
        5. Rigid body (RIGU) restrains
 O6, C66, C65, C64, C63
 with sigma for 1-2 distances of 0.004 and sigma for 1-3 distances of 0.004
        6. Others
 Sof(H69C)=Sof(H69D)=Sof(C70A)=Sof(H70C)=Sof(H70D)=1-FVAR(1)
 Sof(H69A)=Sof(H69B)=Sof(C70)=Sof(H70A)=Sof(H70B)=FVAR(1)
 Sof(H56C)=Sof(H56D)=Sof(C55A)=Sof(H55C)=Sof(H55D)=Sof(C58A)=Sof(H58C)=
 Sof(H58D)=Sof(C57A)=Sof(H57C)=Sof(H57D)=1-FVAR(2)
 Sof(H56A)=Sof(H56B)=Sof(C57)=Sof(H57A)=Sof(H57B)=Sof(C58)=Sof(H58A)=Sof(H58B)=
 Sof(C55)=Sof(H55A)=Sof(H55B)=FVAR(2)
 Sof(H73C)=Sof(H73D)=Sof(O8A)=Sof(C72A)=Sof(H72C)=Sof(H72D)=Sof(C71A)=
 Sof(H71C)=Sof(H71D)=Sof(C74A)=Sof(H74C)=Sof(H74D)=1-FVAR(3)
 Sof(O8)=Sof(H73A)=Sof(H73B)=Sof(C74)=Sof(H74A)=Sof(H74B)=Sof(C72)=Sof(H72A)=
 Sof(H72B)=Sof(C71)=Sof(H71A)=Sof(H71B)=FVAR(3)
 Sof(C52)=Sof(H52A)=Sof(H52B)=Sof(O3)=Sof(C51)=Sof(H51B)=Sof(H51A)=Sof(C53)=
 Sof(H53A)=Sof(H53B)=Sof(C54)=Sof(H54A)=Sof(H54B)=1-FVAR(4)
 Sof(O2)=Sof(C50)=Sof(H50A)=Sof(H50B)=Sof(C47)=Sof(H47A)=Sof(H47B)=Sof(C49)=
 Sof(H49A)=Sof(H49B)=Sof(C48)=Sof(H48A)=Sof(H48B)=FVAR(4)
 Sof(Zn1A)=Sof(F5A)=Sof(F4A)=1-FVAR(5)
 Sof(Zn1)=Sof(F5)=Sof(F4)=FVAR(5)
 Fixed Sof: O5(0.5) C59(0.5) H59A(0.5) H59B(0.5) C60(0.5) H60A(0.5) H60B(0.5)
 C62(0.5) H62A(0.5) H62B(0.5) C61(0.5) H61A(0.5) H61B(0.5) O6(0.5) C66(0.5)
 H66A(0.5) H66B(0.5) C65(0.5) H65A(0.5) H65B(0.5) C64(0.5) H64A(0.5) H64B(0.5)
 C63(0.5) H63A(0.5) H63B(0.5)
 Fixed U11: C70(0.264801) C70A(0.072908)
 Fixed U12: C70(0.05623) C70A(0.022047)
 Fixed U13: C70(-0.082696) C70A(-0.003495)
 Fixed U22: C70(0.08134) C70A(0.09477)
 Fixed U23: C70(-0.00418) C70A(-0.01238)
 Fixed U33: C70(0.13671) C70A(0.05789)
        7.a Ternary CH refined with riding coordinates:
 C37(H37), C40(H40), C25(H25), C28(H28)
        7.b Secondary CH2 refined with riding coordinates:
 C46(H46A,H46B), C45(H45A,H45B), C56(H56A,H56B), C56(H56C,H56D), C57(H57A,
 H57B), C68(H68A,H68B), C43(H43A,H43B), C58(H58A,H58B), C75(H75A,H75B),
 C50(H50A,H50B), C47(H47A,H47B), C73(H73A,H73B), C73(H73C,H73D), C69(H69A,H69B),
  C69(H69C,H69D), C74(H74A,H74B), C44(H44A,H44B), C67(H67A,H67B), C78(H78A,
 H78B), C72(H72A,H72B), C55(H55A,H55B), C49(H49A,H49B), C71(H71A,H71B),
 C76(H76A,H76B), C59(H59A,H59B), C60(H60A,H60B), C70(H70A,H70B), C77(H77A,H77B),
  C70A(H70C,H70D), C48(H48A,H48B), C55A(H55C,H55D), C72A(H72C,H72D), C71A(H71C,
 H71D), C74A(H74C,H74D), C52(H52A,H52B), C51(H51B,H51A), C53(H53A,H53B),
 C54(H54A,H54B), C62(H62A,H62B), C61(H61A,H61B), C66(H66A,H66B), C65(H65A,H65B),
  C64(H64A,H64B), C63(H63A,H63B), C58A(H58C,H58D), C57A(H57C,H57D)
        7.c Aromatic/amide H refined with riding coordinates:
 C35(H35), C33(H33), C34(H34), C8(H8), C18(H18), C9(H9), C21(H21), C12(H12),
 C17(H17), C22(H22), C23(H23), C10(H10), C11(H11), C14(H14), C16(H16), C15(H15)
        7.d Idealised Me refined as rotating group:
 C39(H39A,H39B,H39C), C38(H38A,H38B,H38C), C41(H41A,H41B,H41C), C42(H42A,H42B,
 H42C), C27(H27A,H27B,H27C), C30(H30A,H30B,H30C), C29(H29A,H29B,H29C), C26(H26A,
 H26B,H26C)
;

loop_
_symmetry_equiv_pos_as_xyz
'x, y, z'
'-x, y, -z+1/2'
'x+1/2, y+1/2, z'
'-x+1/2, y+1/2, -z+1/2'
'-x, -y, -z'
'x, -y, z-1/2'
'-x+1/2, -y+1/2, -z'
'x+1/2, -y+1/2, z-1/2'

loop_
_atom_site_label
_atom_site_type_symbol
_atom_site_fract_x
_atom_site_fract_y
_atom_site_fract_z
_atom_site_U_iso_or_equiv
_atom_site_adp_type
_atom_site_occupancy
_atom_site_site_symmetry_order
_atom_site_calc_flag
_atom_site_refinement_flags_posn
_atom_site_refinement_flags_adp
_atom_site_refinement_flags_occupancy
_atom_site_disorder_assembly
_atom_site_disorder_group
Zn1 Zn 0.62909(12) 0.28770(18) 0.19340(13) 0.0337(4) Uani 0.711(14) 1 d . . P A 1
Si1 Si 0.62352(2) 0.21486(4) 0.10063(3) 0.03553(17) Uani 1 1 d . . . . .
K2 K 0.75 -0.25 0 0.0674(3) Uani 1 2 d S . P B 1
K1 K 0.5 -0.27333(10) 0.25 0.1046(6) Uani 1 2 d S T P C .
F1 F 0.59892(6) 0.19649(12) 0.28326(7) 0.0569(4) Uani 1 1 d . . . . .
N2 N 0.59625(6) 0.29325(13) 0.12257(8) 0.0362(4) Uani 1 1 d . . . . .
F2 F 0.59052(7) 0.24334(17) 0.38159(9) 0.0741(6) Uani 1 1 d . . . . .
N1 N 0.65572(7) 0.20369(14) 0.15783(9) 0.0401(5) Uani 1 1 d . . . . .
F3 F 0.60864(8) 0.40515(19) 0.41642(9) 0.0863(7) Uani 1 1 d . . . . .
F5 F 0.65514(19) 0.4660(2) 0.25795(15) 0.0625(14) Uani 0.711(14) 1 d . . P A 1
F4 F 0.6440(2) 0.5136(2) 0.35494(16) 0.0698(16) Uani 0.711(14) 1 d . . P A 1
C31 C 0.56260(8) 0.33848(16) 0.10273(10) 0.0369(5) Uani 1 1 d . . . . .
C32 C 0.52550(8) 0.30393(18) 0.10358(10) 0.0400(6) Uani 1 1 d . . . . .
C36 C 0.56514(9) 0.42382(18) 0.08354(11) 0.0432(6) Uani 1 1 d . . . . .
C35 C 0.53171(10) 0.4694(2) 0.06564(12) 0.0511(7) Uani 1 1 d . . . . .
H35 H 0.53369 0.526076 0.052764 0.061 Uiso 1 1 calc R U . . .
C33 C 0.49289(9) 0.3524(2) 0.08483(12) 0.0488(7) Uani 1 1 d . . . . .
H33 H 0.468148 0.3281 0.085006 0.059 Uiso 1 1 calc R U . . .
O4 O 0.67893(11) -0.2197(3) 0.02644(17) 0.1067(13) Uani 1 1 d . . . . .
C13 C 0.64666(8) 0.2436(2) 0.04089(11) 0.0450(6) Uani 1 1 d . . . . .
C7 C 0.59578(9) 0.11355(18) 0.07875(12) 0.0453(6) Uani 1 1 d . . . . .
C37 C 0.52049(8) 0.21678(19) 0.12757(11) 0.0437(6) Uani 1 1 d . . . . .
H37 H 0.546464 0.189266 0.1347 0.052 Uiso 1 1 calc R U . . .
O1 O 0.73377(12) -0.1892(2) -0.09994(12) 0.0985(11) Uani 1 1 d . . . . .
C34 C 0.49563(10) 0.4346(2) 0.06602(12) 0.0535(7) Uani 1 1 d . . . . .
H34 H 0.473102 0.466842 0.053537 0.064 Uiso 1 1 calc R U . . .
C2 C 0.60935(9) 0.2770(2) 0.29921(13) 0.0492(7) Uani 1 1 d . . . . .
C1 C 0.62466(10) 0.3303(2) 0.26541(12) 0.0516(7) Uani 1 1 d . . . . .
C8 C 0.58429(9) 0.05594(19) 0.11529(14) 0.0515(7) Uani 1 1 d . . . . .
H8 H 0.591694 0.066414 0.152142 0.062 Uiso 1 1 calc R U . . .
C18 C 0.63173(9) 0.3059(2) 0.00453(11) 0.0469(6) Uani 1 1 d . . . . .
H18 H 0.609077 0.335776 0.009621 0.056 Uiso 1 1 calc R U . . .
C40 C 0.60407(10) 0.46710(19) 0.08614(13) 0.0514(7) Uani 1 1 d . . . . .
H40 H 0.624055 0.421103 0.088547 0.062 Uiso 1 1 calc R U . . .
O2 O 0.78517(14) -0.1111(2) 0.05437(18) 0.0673(10) Uani 0.674(5) 1 d . U P B 1
C19 C 0.69511(9) 0.1820(2) 0.16714(12) 0.0475(6) Uani 1 1 d . . . . .
C39 C 0.49430(9) 0.1577(2) 0.08993(13) 0.0538(7) Uani 1 1 d . . . . .
H39A H 0.46837 0.18226 0.082641 0.081 Uiso 1 1 calc R U . . .
H39B H 0.493154 0.101207 0.10643 0.081 Uiso 1 1 calc R U . . .
H39C H 0.504597 0.151695 0.056637 0.081 Uiso 1 1 calc R U . . .
C9 C 0.56228(11) -0.0163(2) 0.09906(18) 0.0666(10) Uani 1 1 d . . . . .
H9 H 0.554904 -0.05446 0.124661 0.08 Uiso 1 1 calc R U . . .
C24 C 0.70722(10) 0.0980(2) 0.18337(14) 0.0572(8) Uani 1 1 d . . . . .
C38 C 0.50607(11) 0.2258(3) 0.18118(13) 0.0611(9) Uani 1 1 d . . . . .
H38A H 0.524491 0.259928 0.205437 0.092 Uiso 1 1 calc R U . . .
H38B H 0.503575 0.168832 0.196442 0.092 Uiso 1 1 calc R U . . .
H38C H 0.48095 0.254386 0.17578 0.092 Uiso 1 1 calc R U . . .
O7 O 0.51773(13) -0.2733(3) 0.35776(16) 0.1080(12) Uani 1 1 d . . . . .
C20 C 0.72403(10) 0.2431(2) 0.16157(15) 0.0579(8) Uani 1 1 d . . . . .
C25 C 0.71313(11) 0.3355(2) 0.14676(16) 0.0629(9) Uani 1 1 d . . . . .
H25 H 0.684873 0.336402 0.133207 0.076 Uiso 1 1 calc R U . . .
C21 C 0.76258(11) 0.2196(3) 0.17203(19) 0.0759(11) Uani 1 1 d . . . . .
H21 H 0.781719 0.261012 0.168191 0.091 Uiso 1 1 calc R U . . .
C12 C 0.58394(12) 0.0953(2) 0.02487(14) 0.0659(9) Uani 1 1 d . . . . .
H12 H 0.591222 0.132668 -0.001197 0.079 Uiso 1 1 calc R U . . .
C28 C 0.67724(11) 0.0314(2) 0.19037(17) 0.0663(10) Uani 1 1 d . . . . .
H28 H 0.653806 0.044446 0.163968 0.08 Uiso 1 1 calc R U . . .
C3 C 0.60424(9) 0.2996(3) 0.34956(13) 0.0567(8) Uani 1 1 d . . . . .
C4 C 0.61386(11) 0.3805(3) 0.36734(14) 0.0664(10) Uani 1 1 d . . . . .
C6 C 0.63544(14) 0.4095(2) 0.28592(14) 0.0687(10) Uani 1 1 d . . . . .
C17 C 0.64924(12) 0.3256(3) -0.03922(14) 0.0634(9) Uani 1 1 d . . . . .
H17 H 0.638148 0.367946 -0.063687 0.076 Uiso 1 1 calc R U . . .
C41 C 0.60740(12) 0.5217(2) 0.03698(17) 0.0687(10) Uani 1 1 d . . . . .
H41A H 0.601219 0.48647 0.005007 0.103 Uiso 1 1 calc R U . . .
H41B H 0.633728 0.543644 0.039498 0.103 Uiso 1 1 calc R U . . .
H41C H 0.589375 0.56994 0.03509 0.103 Uiso 1 1 calc R U . . .
C5 C 0.63017(15) 0.4361(3) 0.33578(16) 0.0774(12) Uani 1 1 d . . . . .
C22 C 0.77381(12) 0.1376(3) 0.18783(19) 0.0801(12) Uani 1 1 d . . . . .
H22 H 0.800329 0.122823 0.194588 0.096 Uiso 1 1 calc R U . . .
C23 C 0.74641(11) 0.0781(3) 0.19363(17) 0.0711(10) Uani 1 1 d . . . . .
H23 H 0.754127 0.021808 0.204898 0.085 Uiso 1 1 calc R U . . .
C10 C 0.55127(14) -0.0322(3) 0.0459(2) 0.0845(13) Uani 1 1 d . . . . .
H10 H 0.536439 -0.081704 0.034717 0.101 Uiso 1 1 calc R U . . .
C42 C 0.61268(13) 0.5218(2) 0.13658(17) 0.0727(10) Uani 1 1 d . . . . .
H42A H 0.593167 0.566875 0.135614 0.109 Uiso 1 1 calc R U . . .
H42B H 0.638167 0.548107 0.138543 0.109 Uiso 1 1 calc R U . . .
H42C H 0.61221 0.485498 0.167769 0.109 Uiso 1 1 calc R U . . .
C11 C 0.56171(15) 0.0234(3) 0.00894(19) 0.0880(14) Uani 1 1 d . . . . .
H11 H 0.553684 0.01261 -0.02777 0.106 Uiso 1 1 calc R U . . .
C14 C 0.67965(13) 0.2013(4) 0.03104(17) 0.0853(15) Uani 1 1 d . . . . .
H14 H 0.690272 0.156872 0.054312 0.102 Uiso 1 1 calc R U . . .
O9 O 0.59722(19) 0.0612(3) -0.1210(2) 0.154(2) Uani 1 1 d . U . . .
C27 C 0.71997(14) 0.3928(3) 0.1952(2) 0.0875(14) Uani 1 1 d . . . . .
H27A H 0.706572 0.369089 0.222833 0.131 Uiso 1 1 calc R U . . .
H27B H 0.71013 0.45037 0.185688 0.131 Uiso 1 1 calc R U . . .
H27C H 0.747626 0.395864 0.208553 0.131 Uiso 1 1 calc R U . . .
C46 C 0.70851(17) -0.2200(3) -0.1453(2) 0.0941(15) Uani 1 1 d . . . . .
H46A H 0.687636 -0.178384 -0.15679 0.113 Uiso 1 1 calc R U . . .
H46B H 0.696949 -0.275586 -0.137581 0.113 Uiso 1 1 calc R U . . .
O8 O 0.41997(17) -0.3022(4) 0.2694(3) 0.088(2) Uani 0.568(7) 1 d . . P C 1
C30 C 0.68873(17) -0.0608(3) 0.1809(2) 0.0926(14) Uani 1 1 d . . . . .
H30A H 0.698707 -0.064311 0.147214 0.139 Uiso 1 1 calc R U . . .
H30B H 0.666193 -0.098121 0.179418 0.139 Uiso 1 1 calc R U . . .
H30C H 0.708698 -0.079229 0.209894 0.139 Uiso 1 1 calc R U . . .
C29 C 0.66602(16) 0.0384(3) 0.2443(2) 0.0935(15) Uani 1 1 d . . . . .
H29A H 0.686976 0.016676 0.2709 0.14 Uiso 1 1 calc R U . . .
H29B H 0.642727 0.004492 0.24552 0.14 Uiso 1 1 calc R U . . .
H29C H 0.66102 0.098544 0.25189 0.14 Uiso 1 1 calc R U . . .
C16 C 0.68190(14) 0.2850(4) -0.04739(18) 0.0876(14) Uani 1 1 d . . . . .
H16 H 0.693941 0.299472 -0.076987 0.105 Uiso 1 1 calc R U . . .
C15 C 0.69738(15) 0.2226(5) -0.0121(2) 0.1050(19) Uani 1 1 d . U . . .
H15 H 0.720314 0.194044 -0.017354 0.126 Uiso 1 1 calc R U . . .
C45 C 0.7337(2) -0.2301(3) -0.1862(2) 0.105(2) Uani 1 1 d . . . . .
H45A H 0.719197 -0.218109 -0.221949 0.126 Uiso 1 1 calc R U . . .
H45B H 0.744129 -0.289022 -0.185775 0.126 Uiso 1 1 calc R U . . .
C56 C 0.62270(16) -0.2191(4) 0.0648(2) 0.0926(14) Uani 1 1 d . . . . .
H56A H 0.604467 -0.181369 0.079671 0.111 Uiso 0.629(10) 1 calc R U P B 1
H56B H 0.625151 -0.274085 0.084309 0.111 Uiso 0.629(10) 1 calc R U P B 1
H56C H 0.604891 -0.267239 0.067887 0.111 Uiso 0.371(10) 1 calc R U P B 2
H56D H 0.617323 -0.172525 0.088898 0.111 Uiso 0.371(10) 1 calc R U P B 2
C57 C 0.6106(3) -0.2326(5) 0.0068(3) 0.0636(17) Uani 0.629(10) 1 d . . P B 1
H57A H 0.599734 -0.179559 -0.010807 0.076 Uiso 0.629(10) 1 calc R U P B 1
H57B H 0.591416 -0.279221 -0.00015 0.076 Uiso 0.629(10) 1 calc R U P B 1
C26 C 0.73347(19) 0.3714(4) 0.1027(3) 0.116(2) Uani 1 1 d . . . . .
H26A H 0.76093 0.378779 0.116248 0.174 Uiso 1 1 calc R U . . .
H26B H 0.722178 0.426914 0.090985 0.174 Uiso 1 1 calc R U . . .
H26C H 0.730328 0.331434 0.072731 0.174 Uiso 1 1 calc R U . . .
C68 C 0.52637(17) -0.3125(4) 0.4475(3) 0.1016(16) Uani 1 1 d . . . . .
H68A H 0.522073 -0.367452 0.465075 0.122 Uiso 1 1 calc R U . . .
H68B H 0.54674 -0.280331 0.470581 0.122 Uiso 1 1 calc R U . . .
O5 O 0.47406(17) -0.1104(4) 0.2779(2) 0.0739(14) Uani 0.5 1 d . . P C -1
C43 C 0.7593(3) -0.1347(5) -0.1216(3) 0.137(3) Uani 1 1 d . U . . .
H43A H 0.784189 -0.131676 -0.097319 0.164 Uiso 1 1 calc R U . . .
H43B H 0.74844 -0.076099 -0.125692 0.164 Uiso 1 1 calc R U . . .
C58 C 0.64744(18) -0.2566(5) -0.0114(3) 0.0700(19) Uani 0.629(10) 1 d . . P B 1
H58A H 0.650004 -0.319767 -0.012449 0.084 Uiso 0.629(10) 1 calc R U P B 1
H58B H 0.648025 -0.233784 -0.047428 0.084 Uiso 0.629(10) 1 calc R U P B 1
C75 C 0.6333(3) 0.0989(5) -0.1025(3) 0.146(3) Uani 1 1 d . U . . .
H75A H 0.630354 0.145457 -0.077069 0.175 Uiso 1 1 calc R U . . .
H75B H 0.644256 0.123764 -0.132535 0.175 Uiso 1 1 calc R U . . .
C50 C 0.7945(2) -0.0410(4) 0.0226(3) 0.0798(12) Uani 0.674(5) 1 d . U P B 1
H50A H 0.814127 -0.003554 0.043067 0.096 Uiso 0.674(5) 1 calc R U P B 1
H50B H 0.804359 -0.062069 -0.009291 0.096 Uiso 0.674(5) 1 calc R U P B 1
C47 C 0.76205(19) -0.0792(4) 0.0899(2) 0.0699(12) Uani 0.674(5) 1 d . U P B 1
H47A H 0.778095 -0.061903 0.123651 0.084 Uiso 0.674(5) 1 calc R U P B 1
H47B H 0.743442 -0.123211 0.097566 0.084 Uiso 0.674(5) 1 calc R U P B 1
C73 C 0.36531(19) -0.2276(5) 0.2343(3) 0.125(2) Uani 1 1 d . . . . .
H73A H 0.338365 -0.240526 0.238254 0.149 Uiso 0.568(7) 1 calc R U P C 1
H73B H 0.366842 -0.166565 0.224287 0.149 Uiso 0.568(7) 1 calc R U P C 1
H73C H 0.351713 -0.177491 0.2462 0.149 Uiso 0.432(7) 1 calc R U P C 2
H73D H 0.350104 -0.250965 0.201407 0.149 Uiso 0.432(7) 1 calc R U P C 2
C69 C 0.4922(3) -0.2646(5) 0.4387(3) 0.137(3) Uani 1 1 d . U . . .
H69A H 0.489238 -0.22724 0.469142 0.165 Uiso 0.787(9) 1 calc R U P D 1
H69B H 0.46911 -0.300938 0.429235 0.165 Uiso 0.787(9) 1 calc R U P D 1
H69C H 0.473414 -0.287622 0.460107 0.165 Uiso 0.213(9) 1 calc R U P D 2
H69D H 0.497469 -0.203905 0.448613 0.165 Uiso 0.213(9) 1 calc R U P D 2
C74 C 0.3914(3) -0.2442(8) 0.2853(3) 0.084(3) Uani 0.568(7) 1 d . . P C 1
H74A H 0.403421 -0.190559 0.30053 0.101 Uiso 0.568(7) 1 calc R U P C 1
H74B H 0.377296 -0.271547 0.31155 0.101 Uiso 0.568(7) 1 calc R U P C 1
C44 C 0.7656(3) -0.1662(7) -0.1721(3) 0.159(3) Uani 1 1 d . . . . .
H44A H 0.791092 -0.193977 -0.169635 0.191 Uiso 1 1 calc R U . . .
H44B H 0.763755 -0.119422 -0.198611 0.191 Uiso 1 1 calc R U . . .
C67 C 0.5378(2) -0.3284(6) 0.3963(3) 0.148(3) Uani 1 1 d . U . . .
H67A H 0.565831 -0.318857 0.398696 0.177 Uiso 1 1 calc R U . . .
H67B H 0.532242 -0.38872 0.385825 0.177 Uiso 1 1 calc R U . . .
C78 C 0.6035(4) -0.0273(5) -0.1248(4) 0.176(4) Uani 1 1 d . . . . .
H78A H 0.60024 -0.045286 -0.162405 0.212 Uiso 1 1 calc R U . . .
H78B H 0.585176 -0.059784 -0.10678 0.212 Uiso 1 1 calc R U . . .
C72 C 0.3765(3) -0.2793(5) 0.1951(3) 0.074(2) Uani 0.568(7) 1 d . . P C 1
H72A H 0.391295 -0.246106 0.17216 0.089 Uiso 0.568(7) 1 calc R U P C 1
H72B H 0.353766 -0.305073 0.17271 0.089 Uiso 0.568(7) 1 calc R U P C 1
C55 C 0.6598(3) -0.1781(7) 0.0659(3) 0.097(3) Uani 0.629(10) 1 d . . P B 1
H55A H 0.675412 -0.183942 0.101494 0.116 Uiso 0.629(10) 1 calc R U P B 1
H55B H 0.656299 -0.11629 0.057656 0.116 Uiso 0.629(10) 1 calc R U P B 1
C49 C 0.7601(3) 0.0028(7) 0.0084(4) 0.1125(16) Uani 0.674(5) 1 d . U P B 1
H49A H 0.74355 -0.025912 -0.021466 0.135 Uiso 0.674(5) 1 calc R U P B 1
H49B H 0.764731 0.062677 -0.001703 0.135 Uiso 0.674(5) 1 calc R U P B 1
C71 C 0.4003(3) -0.3450(6) 0.2242(4) 0.088(2) Uani 0.568(7) 1 d . . P C 1
H71A H 0.3842 -0.392063 0.234776 0.105 Uiso 0.568(7) 1 calc R U P C 1
H71B H 0.418664 -0.368969 0.202538 0.105 Uiso 0.568(7) 1 calc R U P C 1
C76 C 0.6589(4) 0.0326(6) -0.0765(5) 0.207(5) Uani 1 1 d . U . . .
H76A H 0.68545 0.040221 -0.083862 0.249 Uiso 1 1 calc R U . . .
H76B H 0.659226 0.032964 -0.037642 0.249 Uiso 1 1 calc R U . . .
C59 C 0.4490(3) -0.0592(7) 0.2403(4) 0.087(3) Uani 0.5 1 d . . P C -1
H59A H 0.430833 -0.026514 0.258577 0.104 Uiso 0.5 1 calc R U P C -1
H59B H 0.433961 -0.09628 0.213146 0.104 Uiso 0.5 1 calc R U P C -1
C60 C 0.4739(3) 0.0009(6) 0.2149(4) 0.088(3) Uani 0.5 1 d . . P C -1
H60A H 0.465415 0.061002 0.217825 0.105 Uiso 0.5 1 calc R U P C -1
H60B H 0.473129 -0.013275 0.176968 0.105 Uiso 0.5 1 calc R U P C -1
C70 C 0.5029(4) -0.2110(6) 0.3883(4) 0.154 Uani 0.787(9) 1 d . U P D 1
H70A H 0.479745 -0.183667 0.368177 0.185 Uiso 0.787(9) 1 calc R U P D 1
H70B H 0.522358 -0.166274 0.400058 0.185 Uiso 0.787(9) 1 calc R U P D 1
C77 C 0.6426(4) -0.0424(7) -0.0992(7) 0.243(6) Uani 1 1 d . U . . .
H77A H 0.642727 -0.086667 -0.07135 0.292 Uiso 1 1 calc R U . . .
H77B H 0.658108 -0.063938 -0.125526 0.292 Uiso 1 1 calc R U . . .
C70A C 0.4785(6) -0.2714(16) 0.3865(8) 0.075 Uani 0.213(9) 1 d . U P D 2
H70C H 0.461985 -0.221717 0.373973 0.09 Uiso 0.213(9) 1 calc R U P D 2
H70D H 0.463337 -0.324684 0.378848 0.09 Uiso 0.213(9) 1 calc R U P D 2
C48 C 0.7407(3) -0.0009(5) 0.0624(3) 0.0893(13) Uani 0.674(5) 1 d . U P B 1
H48A H 0.746041 0.051837 0.083813 0.107 Uiso 0.674(5) 1 calc R U P B 1
H48B H 0.712616 -0.010583 0.054459 0.107 Uiso 0.674(5) 1 calc R U P B 1
C55A C 0.6638(4) -0.2481(8) 0.0782(6) 0.086(4) Uani 0.371(10) 1 d . . P B 2
H55C H 0.665686 -0.310911 0.0836 0.103 Uiso 0.371(10) 1 calc R U P B 2
H55D H 0.677467 -0.218474 0.109975 0.103 Uiso 0.371(10) 1 calc R U P B 2
O8A O 0.4338(2) -0.2348(6) 0.2608(4) 0.094(3) Uani 0.432(7) 1 d . U P C 2
C72A C 0.3719(4) -0.2890(9) 0.2731(6) 0.101(4) Uani 0.432(7) 1 d . . P C 2
H72C H 0.371531 -0.347646 0.258243 0.121 Uiso 0.432(7) 1 calc R U P C 2
H72D H 0.353431 -0.2851 0.298506 0.121 Uiso 0.432(7) 1 calc R U P C 2
C71A C 0.4140(7) -0.2604(19) 0.2991(10) 0.149(8) Uani 0.432(7) 1 d . U P C 2
H71C H 0.412417 -0.212796 0.324291 0.179 Uiso 0.432(7) 1 calc R U P C 2
H71D H 0.427471 -0.308957 0.318946 0.179 Uiso 0.432(7) 1 calc R U P C 2
C74A C 0.4102(6) -0.2018(16) 0.2251(10) 0.169(8) Uani 0.432(7) 1 d . U P C 2
H74C H 0.414793 -0.222826 0.190063 0.203 Uiso 0.432(7) 1 calc R U P C 2
H74D H 0.413271 -0.138746 0.225841 0.203 Uiso 0.432(7) 1 calc R U P C 2
C52 C 0.8015(5) -0.0734(15) 0.0530(9) 0.101(2) Uani 0.326(5) 1 d . U P B 2
H52A H 0.82227 -0.047396 0.036283 0.121 Uiso 0.326(5) 1 calc R U P B 2
H52B H 0.811786 -0.12604 0.071863 0.121 Uiso 0.326(5) 1 calc R U P B 2
O3 O 0.7611(4) 0.0397(9) 0.0492(5) 0.098(2) Uani 0.326(5) 1 d . U P B 2
C51 C 0.7893(6) -0.0139(13) 0.0902(8) 0.110(2) Uani 0.326(5) 1 d . U P B 2
H51B H 0.810852 0.020933 0.108614 0.132 Uiso 0.326(5) 1 calc R U P B 2
H51A H 0.775848 -0.04281 0.116598 0.132 Uiso 0.326(5) 1 calc R U P B 2
C53 C 0.7383(5) -0.0326(13) 0.0266(11) 0.117(3) Uani 0.326(5) 1 d . U P B 2
H53A H 0.72126 -0.017313 -0.006738 0.141 Uiso 0.326(5) 1 calc R U P B 2
H53B H 0.722903 -0.057853 0.051972 0.141 Uiso 0.326(5) 1 calc R U P B 2
C54 C 0.7723(5) -0.0929(11) 0.0166(8) 0.0976(19) Uani 0.326(5) 1 d . U P B 2
H54A H 0.76509 -0.153828 0.019595 0.117 Uiso 0.326(5) 1 calc R U P B 2
H54B H 0.778838 -0.083059 -0.019238 0.117 Uiso 0.326(5) 1 calc R U P B 2
Zn1A Zn 0.6213(4) 0.2914(5) 0.1925(3) 0.0471(19) Uani 0.289(14) 1 d . . P A 2
F5A F 0.6333(7) 0.4781(9) 0.2517(5) 0.104(5) Uani 0.289(14) 1 d . U P A 2
F4A F 0.6213(6) 0.5272(10) 0.3466(5) 0.112(5) Uani 0.289(14) 1 d . U P A 2
C62 C 0.5066(3) -0.0572(6) 0.2949(4) 0.079(2) Uani 0.5 1 d . . P C -1
H62A H 0.52909 -0.092128 0.310369 0.094 Uiso 0.5 1 calc R U P C -1
H62B H 0.500908 -0.015399 0.321768 0.094 Uiso 0.5 1 calc R U P C -1
C61 C 0.5143(3) -0.0122(6) 0.2458(4) 0.078(2) Uani 0.5 1 d . . P C -1
H61A H 0.530138 -0.047947 0.225631 0.093 Uiso 0.5 1 calc R U P C -1
H61B H 0.527402 0.043319 0.254507 0.093 Uiso 0.5 1 calc R U P C -1
O6 O 0.5115(2) -0.4393(5) 0.2670(3) 0.111(2) Uani 0.5 1 d D U P C -1
C66 C 0.5396(4) -0.4737(10) 0.2461(7) 0.152(5) Uani 0.5 1 d D U P C -1
H66A H 0.561867 -0.48687 0.273815 0.182 Uiso 0.5 1 calc R U P C -1
H66B H 0.548169 -0.434804 0.219629 0.182 Uiso 0.5 1 calc R U P C -1
C65 C 0.5231(3) -0.5524(9) 0.2208(5) 0.114(4) Uani 0.5 1 d D U P C -1
H65A H 0.535906 -0.603461 0.238605 0.137 Uiso 0.5 1 calc R U P C -1
H65B H 0.526055 -0.553671 0.182906 0.137 Uiso 0.5 1 calc R U P C -1
C64 C 0.4788(3) -0.5505(6) 0.2269(4) 0.089(3) Uani 0.5 1 d D U P C -1
H64A H 0.467694 -0.608398 0.229239 0.107 Uiso 0.5 1 calc R U P C -1
H64B H 0.462875 -0.516334 0.199005 0.107 Uiso 0.5 1 calc R U P C -1
C63 C 0.4874(4) -0.5016(6) 0.2838(4) 0.097(3) Uani 0.5 1 d D U P C -1
H63A H 0.463866 -0.47681 0.294506 0.117 Uiso 0.5 1 calc R U P C -1
H63B H 0.500833 -0.538429 0.312416 0.117 Uiso 0.5 1 calc R U P C -1
C58A C 0.6555(9) -0.167(3) -0.0044(11) 0.193(12) Uani 0.371(10) 1 d . U P B 2
H58C H 0.655013 -0.178929 -0.042564 0.232 Uiso 0.371(10) 1 calc R U P B 2
H58D H 0.662313 -0.105846 0.002909 0.232 Uiso 0.371(10) 1 calc R U P B 2
C57A C 0.6184(8) -0.190(2) 0.0136(12) 0.147(10) Uani 0.371(10) 1 d . U P B 2
H57C H 0.601333 -0.139445 0.010116 0.176 Uiso 0.371(10) 1 calc R U P B 2
H57D H 0.605565 -0.23538 -0.010168 0.176 Uiso 0.371(10) 1 calc R U P B 2

loop_
_atom_site_aniso_label
_atom_site_aniso_U_11
_atom_site_aniso_U_22
_atom_site_aniso_U_33
_atom_site_aniso_U_23
_atom_site_aniso_U_13
_atom_site_aniso_U_12
Zn1 0.0393(10) 0.0291(5) 0.0313(5) 0.0015(3) 0.0013(6) -0.0003(5)
Si1 0.0410(4) 0.0315(3) 0.0327(3) 0.0000(2) 0.0013(3) 0.0005(3)
K2 0.0730(7) 0.0735(7) 0.0571(6) -0.0057(5) 0.0150(5) -0.0126(6)
K1 0.1096(12) 0.0670(8) 0.1167(13) 0 -0.0448(10) 0
F1 0.0628(11) 0.0569(10) 0.0519(10) -0.0036(8) 0.0115(8) -0.0089(9)
N2 0.0433(11) 0.0315(10) 0.0325(10) -0.0009(8) 0.0017(9) -0.0011(8)
F2 0.0717(13) 0.0971(17) 0.0585(12) -0.0058(11) 0.0261(10) -0.0129(12)
N1 0.0451(12) 0.0356(11) 0.0376(11) 0.0028(9) 0.0000(9) -0.0007(9)
F3 0.1018(17) 0.1061(19) 0.0542(12) -0.0316(12) 0.0225(12) -0.0007(15)
F5 0.096(3) 0.0421(17) 0.0500(18) -0.0043(13) 0.0132(19) -0.0147(18)
F4 0.101(4) 0.0478(18) 0.059(2) -0.0225(14) 0.008(2) -0.0042(18)
C31 0.0471(14) 0.0342(12) 0.0293(11) -0.0002(9) 0.0058(10) 0.0032(10)
C32 0.0449(14) 0.0434(14) 0.0315(12) 0.0003(10) 0.0054(10) 0.0034(11)
C36 0.0557(16) 0.0354(13) 0.0393(13) 0.0015(11) 0.0094(12) 0.0034(12)
C35 0.0682(19) 0.0404(15) 0.0455(15) 0.0074(12) 0.0110(14) 0.0102(13)
C33 0.0485(15) 0.0572(17) 0.0414(14) 0.0048(13) 0.0093(12) 0.0063(13)
O4 0.078(2) 0.140(4) 0.104(3) -0.039(3) 0.0177(19) -0.010(2)
C13 0.0448(15) 0.0502(16) 0.0396(14) 0.0015(12) 0.0051(11) 0.0045(12)
C7 0.0521(16) 0.0350(13) 0.0467(15) -0.0087(11) 0.0015(12) -0.0002(12)
C37 0.0443(14) 0.0462(15) 0.0405(14) 0.0045(11) 0.0062(11) -0.0024(11)
O1 0.147(3) 0.090(2) 0.0561(16) -0.0038(16) 0.0117(18) -0.025(2)
C34 0.0588(18) 0.0583(18) 0.0430(15) 0.0082(13) 0.0068(13) 0.0191(15)
C2 0.0426(15) 0.0571(18) 0.0462(15) -0.0083(13) 0.0019(12) 0.0016(13)
C1 0.0649(19) 0.0487(16) 0.0387(14) -0.0052(12) 0.0012(13) 0.0028(14)
C8 0.0555(17) 0.0344(14) 0.0616(18) -0.0034(13) -0.0001(14) -0.0027(12)
C18 0.0561(17) 0.0448(15) 0.0397(14) 0.0027(12) 0.0066(12) 0.0005(13)
C40 0.0618(18) 0.0342(14) 0.0600(18) 0.0049(13) 0.0148(14) -0.0001(13)
O2 0.088(2) 0.0449(16) 0.076(2) 0.0027(13) 0.0317(16) -0.0122(12)
C19 0.0452(15) 0.0479(16) 0.0453(15) 0.0015(12) -0.0054(12) 0.0020(12)
C39 0.0517(17) 0.0526(17) 0.0559(18) 0.0014(14) 0.0046(13) -0.0093(14)
C9 0.067(2) 0.0366(15) 0.094(3) -0.0047(17) 0.0055(19) -0.0090(15)
C24 0.0570(18) 0.0498(17) 0.0587(19) 0.0032(14) -0.0093(15) 0.0095(14)
C38 0.073(2) 0.071(2) 0.0410(16) 0.0113(15) 0.0124(15) -0.0035(17)
O7 0.130(3) 0.090(2) 0.092(2) 0.0203(19) -0.016(2) 0.020(2)
C20 0.0502(17) 0.061(2) 0.0599(19) 0.0007(16) -0.0001(14) -0.0046(15)
C25 0.0580(19) 0.0536(19) 0.075(2) 0.0071(17) 0.0043(16) -0.0184(15)
C21 0.0493(19) 0.090(3) 0.085(3) -0.006(2) 0.0011(18) -0.0117(19)
C12 0.087(3) 0.058(2) 0.0501(18) -0.0203(15) 0.0014(17) -0.0076(18)
C28 0.065(2) 0.0453(17) 0.082(2) 0.0148(17) -0.0094(18) 0.0057(15)
C3 0.0472(16) 0.075(2) 0.0482(17) -0.0060(16) 0.0098(13) 0.0002(15)
C4 0.073(2) 0.080(3) 0.0476(18) -0.0240(18) 0.0129(16) 0.0031(19)
C6 0.106(3) 0.0512(19) 0.0484(18) -0.0069(15) 0.0115(19) -0.0076(19)
C17 0.082(2) 0.062(2) 0.0456(17) 0.0086(15) 0.0109(16) -0.0081(18)
C41 0.082(2) 0.0448(17) 0.085(3) 0.0213(17) 0.031(2) 0.0034(17)
C5 0.120(4) 0.056(2) 0.056(2) -0.0197(17) 0.012(2) -0.006(2)
C22 0.051(2) 0.094(3) 0.088(3) -0.007(2) -0.0072(19) 0.017(2)
C23 0.063(2) 0.067(2) 0.076(2) -0.0029(19) -0.0130(18) 0.0167(18)
C10 0.096(3) 0.049(2) 0.103(3) -0.030(2) -0.002(3) -0.021(2)
C42 0.085(3) 0.0507(19) 0.081(3) -0.0111(18) 0.011(2) -0.0127(18)
C11 0.112(4) 0.072(3) 0.072(3) -0.038(2) -0.007(2) -0.016(3)
C14 0.071(2) 0.129(4) 0.059(2) 0.023(2) 0.0191(19) 0.046(3)
O9 0.221(5) 0.092(3) 0.126(3) -0.013(3) -0.037(3) -0.016(3)
C27 0.094(3) 0.062(2) 0.095(3) -0.007(2) -0.023(3) -0.012(2)
C46 0.100(4) 0.082(3) 0.094(4) 0.015(3) -0.004(3) 0.007(3)
O8 0.070(3) 0.075(4) 0.111(5) -0.009(4) -0.014(3) 0.013(3)
C30 0.122(4) 0.058(2) 0.098(3) -0.002(2) 0.015(3) 0.001(2)
C29 0.100(3) 0.062(2) 0.127(4) -0.008(3) 0.043(3) -0.008(2)
C16 0.076(3) 0.133(4) 0.059(2) 0.012(2) 0.029(2) -0.005(3)
C15 0.077(3) 0.173(5) 0.073(3) 0.018(3) 0.033(2) 0.043(3)
C45 0.177(6) 0.069(3) 0.066(3) -0.002(2) 0.013(3) 0.028(3)
C56 0.090(3) 0.102(4) 0.087(3) -0.007(3) 0.018(3) 0.013(3)
C57 0.068(4) 0.066(4) 0.057(3) 0.007(3) 0.010(3) 0.002(3)
C26 0.132(5) 0.082(3) 0.148(5) 0.027(4) 0.068(4) -0.016(3)
C68 0.101(4) 0.089(3) 0.114(4) 0.020(3) 0.017(3) -0.005(3)
O5 0.085(4) 0.058(3) 0.076(3) 0.006(3) 0.002(3) -0.005(3)
C43 0.195(6) 0.110(4) 0.107(4) 0.010(4) 0.026(4) -0.058(4)
C58 0.067(4) 0.083(5) 0.061(4) -0.007(3) 0.011(3) -0.002(3)
C75 0.202(7) 0.099(4) 0.124(5) 0.021(4) -0.012(5) -0.020(5)
C50 0.088(2) 0.071(3) 0.077(3) 0.0230(19) 0.0019(15) -0.0295(18)
C47 0.088(3) 0.058(3) 0.0646(19) 0.0054(15) 0.0145(15) 0.018(2)
C73 0.095(4) 0.108(5) 0.159(7) 0.015(5) -0.014(4) -0.019(3)
C69 0.175(6) 0.131(5) 0.098(4) -0.010(4) -0.005(4) 0.055(5)
C74 0.087(6) 0.107(7) 0.056(4) -0.010(4) 0.004(4) 0.020(6)
C44 0.165(7) 0.228(10) 0.086(4) 0.009(6) 0.023(4) -0.038(7)
C67 0.163(6) 0.169(6) 0.117(5) 0.052(4) 0.040(4) 0.075(5)
C78 0.252(12) 0.084(5) 0.199(10) -0.051(6) 0.057(9) -0.033(6)
C72 0.094(5) 0.055(4) 0.072(5) -0.001(3) 0.008(4) 0.000(3)
C55 0.125(7) 0.098(7) 0.065(4) -0.024(4) 0.006(4) -0.023(5)
C49 0.125(3) 0.116(3) 0.096(2) 0.049(2) 0.015(2) 0.015(3)
C71 0.097(6) 0.075(5) 0.088(6) -0.007(4) 0.006(4) 0.002(4)
C76 0.236(10) 0.095(5) 0.287(12) 0.018(7) 0.030(9) 0.027(6)
C59 0.082(6) 0.089(6) 0.084(6) 0.024(5) -0.001(5) -0.001(5)
C60 0.110(7) 0.066(5) 0.082(6) 0.015(5) 0.002(6) -0.009(5)
C70 0.236 0.081 0.137 0 0 0.055
C77 0.272(13) 0.093(6) 0.382(16) -0.029(8) 0.104(12) 0.010(8)
C70A 0.071 0.095 0.058 0 0.006 0.02
C48 0.124(3) 0.068(3) 0.069(2) 0.007(2) -0.0044(18) 0.0279(19)
C55A 0.101(9) 0.049(7) 0.106(10) -0.006(6) 0.010(8) 0.009(6)
O8A 0.071(4) 0.102(6) 0.113(6) 0.054(5) 0.028(4) 0.022(4)
C72A 0.106(9) 0.088(8) 0.104(9) 0.009(7) 0.005(8) -0.045(8)
C71A 0.143(14) 0.165(16) 0.146(15) 0.000(13) 0.042(13) -0.023(13)
C74A 0.145(10) 0.182(11) 0.179(11) 0.049(9) 0.023(8) -0.025(8)
C52 0.084(2) 0.109(4) 0.109(4) -0.008(3) 0.012(2) 0.020(2)
O3 0.101(4) 0.102(2) 0.090(5) -0.013(2) 0.011(3) 0.0216(19)
C51 0.115(5) 0.104(5) 0.106(3) -0.012(2) 0.001(2) 0.026(3)
C53 0.090(2) 0.092(4) 0.160(7) 0.017(5) -0.011(3) 0.014(2)
C54 0.104(3) 0.075(3) 0.111(4) -0.003(2) 0.009(3) -0.004(3)
Zn1A 0.053(4) 0.0492(19) 0.0342(13) -0.0089(12) -0.0088(17) -0.0025(17)
F5A 0.129(11) 0.083(7) 0.089(7) -0.037(6) -0.013(7) 0.007(8)
F4A 0.107(10) 0.120(8) 0.096(7) -0.068(6) -0.019(7) 0.022(7)
C62 0.081(5) 0.068(5) 0.085(6) 0.001(4) 0.007(4) -0.010(4)
C61 0.087(6) 0.065(5) 0.084(6) -0.008(5) 0.024(5) -0.008(4)
O6 0.130(7) 0.078(4) 0.117(7) -0.004(4) -0.010(4) -0.025(4)
C66 0.132(10) 0.159(12) 0.160(13) 0.006(10) 0.008(8) -0.014(8)
C65 0.115(7) 0.143(10) 0.087(7) -0.012(7) 0.023(6) 0.028(7)
C64 0.094(5) 0.064(5) 0.112(7) -0.006(5) 0.020(5) -0.008(4)
C63 0.139(7) 0.072(5) 0.095(5) 0.034(4) 0.058(5) 0.035(5)
C58A 0.189(18) 0.24(2) 0.141(16) 0.030(15) 0.011(14) -0.007(16)
C57A 0.108(13) 0.194(19) 0.145(16) 0.003(15) 0.040(12) 0.045(14)

loop_
_atom_type_symbol
_atom_type_description
_atom_type_scat_dispersion_real
_atom_type_scat_dispersion_imag
_atom_type_scat_source
C C 0.0181 0.0091 'International Tables Vol C Tables 4.2.6.8 and 6.1.1.4'
H H 0 0 'International Tables Vol C Tables 4.2.6.8 and 6.1.1.4'
F F 0.0727 0.0534 'International Tables Vol C Tables 4.2.6.8 and 6.1.1.4'
K K 0.3868 1.0657 'International Tables Vol C Tables 4.2.6.8 and 6.1.1.4'
N N 0.0311 0.018 'International Tables Vol C Tables 4.2.6.8 and 6.1.1.4'
O O 0.0492 0.0322 'International Tables Vol C Tables 4.2.6.8 and 6.1.1.4'
Si Si 0.2541 0.3302 'International Tables Vol C Tables 4.2.6.8 and 6.1.1.4'
Zn Zn -1.5491 0.6778 'International Tables Vol C Tables 4.2.6.8 and 6.1.1.4'

loop_
_exptl_crystal_face_index_h
_exptl_crystal_face_index_k
_exptl_crystal_face_index_l
_exptl_crystal_face_perp_dist
-1 1 1 0.1312
1 -1 -1 0.1101
0 1 0 0.1056
0 -1 0 0.1093
11 8 -9 0.0989
9 -9 0 0.1028
-9 9 0 0.1245
0 9 -8 0.1025
0 -9 9 0.116
-7 8 -8 0.0923
7 -8 8 0.0997
15 0 -14 0.086
-15 0 14 0.1567
0 0 -16 0.0871
0 0 16 0.1137
12 0 12 0.0814
-12 0 -12 0.0796
-22 0 0 0.1554
23 0 0 0.0822
8 8 8 0.0909
-8 -8 -8 0.1021
0 -9 -9 0.0994
0 9 9 0.1135
9 9 0 0.1039
-9 -9 0 0.1282
19 -1 -11 0.0759
9 6 -13 0.0966
3 -4 14 0.1067
12 -5 10 0.0832
21 -4 0 0.094

loop_
_geom_angle_atom_site_label_1
_geom_angle_atom_site_label_2
_geom_angle_atom_site_label_3
_geom_angle
_geom_angle_site_symmetry_1
_geom_angle_site_symmetry_3
_geom_angle_publ_flag
N2 Zn1 Si1 40.80(9) . . ?
N1 Zn1 Si1 40.97(10) . . ?
N1 Zn1 N2 81.75(16) . . ?
N1 Zn1 C1 141.5(2) . . ?
C1 Zn1 Si1 169.3(2) . . ?
C1 Zn1 N2 135.1(2) . . ?
N2 Si1 Zn1 49.70(11) . . ?
N2 Si1 N1 97.11(11) . . ?
N2 Si1 C13 115.58(12) . . ?
N2 Si1 C7 113.90(12) . . ?
N2 Si1 Zn1A 44.5(3) . . ?
N1 Si1 Zn1 47.45(12) . . ?
N1 Si1 C13 113.65(12) . . ?
N1 Si1 C7 114.05(12) . . ?
N1 Si1 Zn1A 52.9(3) . . ?
C13 Si1 Zn1 130.47(12) . . ?
C13 Si1 C7 103.12(14) . . ?
C13 Si1 Zn1A 133.2(2) . . ?
C7 Si1 Zn1 126.35(12) . . ?
C7 Si1 Zn1A 123.5(2) . . ?
O4 K2 O4 180 7_645 . ?
O4 K2 O2 84.55(12) . 7_645 ?
O4 K2 O2 95.45(12) . . ?
O4 K2 O2 84.55(12) 7_645 . ?
O4 K2 O2 95.45(12) 7_645 7_645 ?
O4 K2 C47 74.15(14) 7_645 7_645 ?
O4 K2 C47 105.85(14) . 7_645 ?
O4 K2 C47 74.15(14) . . ?
O4 K2 C47 105.85(14) 7_645 . ?
O1 K2 O4 83.81(14) . 7_645 ?
O1 K2 O4 96.19(14) 7_645 7_645 ?
O1 K2 O4 96.19(14) . . ?
O1 K2 O4 83.81(14) 7_645 . ?
O1 K2 O1 180.00(15) 7_645 . ?
O1 K2 O2 102.17(12) 7_645 7_645 ?
O1 K2 O2 102.17(12) . . ?
O1 K2 O2 77.83(12) 7_645 . ?
O1 K2 O2 77.83(12) . 7_645 ?
O1 K2 C47 70.24(12) 7_645 . ?
O1 K2 C47 70.24(12) . 7_645 ?
O1 K2 C47 109.76(12) 7_645 7_645 ?
O1 K2 C47 109.76(12) . . ?
O2 K2 O2 180 7_645 . ?
O2 K2 C47 157.90(14) 7_645 . ?
O2 K2 C47 157.90(14) . 7_645 ?
O2 K2 C47 22.10(14) 7_645 7_645 ?
O2 K2 C47 22.10(14) . . ?
C47 K2 C47 180 7_645 . ?
O7 K1 O7 179.96(18) 2_655 . ?
O7 K1 O8 95.58(17) 2_655 . ?
O7 K1 O8 84.43(17) . . ?
O7 K1 O8 95.58(17) . 2_655 ?
O7 K1 O8 84.43(17) 2_655 2_655 ?
O7 K1 O5 102.84(15) 2_655 . ?
O7 K1 O5 77.12(14) . . ?
O7 K1 C71A 107.0(5) 2_655 . ?
O7 K1 C71A 73.0(5) . . ?
O7 K1 C74A 75.4(4) 2_655 . ?
O7 K1 C74A 104.6(4) . . ?
O7 K1 C74A 104.6(4) 2_655 2_655 ?
O7 K1 C74A 75.4(4) . 2_655 ?
O7 K1 C66 90.0(3) . . ?
O7 K1 C66 90.0(3) 2_655 . ?
O8 K1 O8 162.5(3) . 2_655 ?
O8 K1 C74A 156.8(4) . 2_655 ?
O8 K1 C74A 35.2(4) 2_655 2_655 ?
O8 K1 C66 57.1(3) 2_655 . ?
O8 K1 C66 105.5(3) . . ?
O5 K1 O8 75.06(17) . . ?
O5 K1 O8 122.04(18) . 2_655 ?
O5 K1 C74A 89.1(4) . 2_655 ?
O5 K1 C66 167.1(3) . . ?
O8A K1 O7 87.5(2) . . ?
O8A K1 O7 92.5(2) 2_655 . ?
O8A K1 C71A 17.9(5) . . ?
O8A K1 C71A 157.4(5) 2_655 . ?
O8A K1 C74A 141.8(4) 2_655 . ?
O8A K1 C74A 18.2(4) 2_655 2_655 ?
O8A K1 C74A 141.8(4) . 2_655 ?
O8A K1 C74A 18.2(4) . . ?
C74A K1 C71A 140.6(6) 2_655 . ?
C74A K1 C71A 35.7(6) . . ?
C74A K1 C74A 140.7(8) 2_655 . ?
O6 K1 O7 99.8(2) . 2_655 ?
O6 K1 O7 80.2(2) . . ?
O6 K1 O8 87.0(2) . . ?
O6 K1 O8 75.8(2) . 2_655 ?
O6 K1 O5 152.2(2) . . ?
O6 K1 C74A 100.5(5) . 2_655 ?
O6 K1 C66 20.1(3) . . ?
Si1 N2 Zn1 89.50(15) . . ?
Si1 N2 Zn1A 95.6(4) . . ?
C31 N2 Zn1 133.4(2) . . ?
C31 N2 Si1 136.88(18) . . ?
C31 N2 Zn1A 126.8(4) . . ?
Si1 N1 Zn1 91.58(15) . . ?
Si1 N1 Zn1A 86.9(3) . . ?
C19 N1 Zn1 128.6(2) . . ?
C19 N1 Si1 132.0(2) . . ?
C19 N1 Zn1A 134.3(3) . . ?
N2 C31 C32 122.0(2) . . ?
N2 C31 C36 119.9(2) . . ?
C32 C31 C36 117.9(2) . . ?
C31 C32 C37 121.0(2) . . ?
C33 C32 C31 119.9(3) . . ?
C33 C32 C37 119.0(3) . . ?
C31 C36 C40 120.3(3) . . ?
C35 C36 C31 119.7(3) . . ?
C35 C36 C40 119.9(3) . . ?
C36 C35 H35 119.1 . . ?
C34 C35 C36 121.9(3) . . ?
C34 C35 H35 119.1 . . ?
C32 C33 H33 119.2 . . ?
C34 C33 C32 121.7(3) . . ?
C34 C33 H33 119.2 . . ?
C58 O4 K2 113.2(3) . . ?
C55 O4 K2 142.4(4) . . ?
C55 O4 C58 104.3(5) . . ?
C58A O4 C55A 114.4(14) . . ?
C18 C13 Si1 122.6(2) . . ?
C18 C13 C14 116.7(3) . . ?
C14 C13 Si1 120.7(3) . . ?
C8 C7 Si1 121.9(2) . . ?
C8 C7 C12 116.8(3) . . ?
C12 C7 Si1 121.2(3) . . ?
C32 C37 H37 107.3 . . ?
C32 C37 C39 112.6(2) . . ?
C32 C37 C38 110.7(3) . . ?
C39 C37 H37 107.3 . . ?
C39 C37 C38 111.3(3) . . ?
C38 C37 H37 107.3 . . ?
C46 O1 K2 131.3(3) . . ?
C43 O1 K2 122.0(4) . . ?
C43 O1 C46 103.8(4) . . ?
C35 C34 H34 120.6 . . ?
C33 C34 C35 118.9(3) . . ?
C33 C34 H34 120.6 . . ?
F1 C2 C1 119.3(3) . . ?
F1 C2 C3 116.8(3) . . ?
C1 C2 C3 123.9(3) . . ?
C2 C1 Zn1 118.5(2) . . ?
C2 C1 C6 114.8(3) . . ?
C2 C1 Zn1A 116.4(3) . . ?
C6 C1 Zn1 126.7(3) . . ?
C6 C1 Zn1A 128.2(4) . . ?
C7 C8 H8 119.1 . . ?
C9 C8 C7 121.8(3) . . ?
C9 C8 H8 119.1 . . ?
C13 C18 H18 119.3 . . ?
C13 C18 C17 121.5(3) . . ?
C17 C18 H18 119.3 . . ?
C36 C40 H40 107.7 . . ?
C36 C40 C41 113.3(3) . . ?
C36 C40 C42 109.9(3) . . ?
C41 C40 H40 107.7 . . ?
C42 C40 H40 107.7 . . ?
C42 C40 C41 110.2(3) . . ?
C50 O2 K2 116.1(4) . . ?
C47 O2 K2 110.2(4) . . ?
C47 O2 C50 107.7(5) . . ?
N1 C19 C24 120.9(3) . . ?
N1 C19 C20 121.5(3) . . ?
C20 C19 C24 117.6(3) . . ?
C37 C39 H39A 109.5 . . ?
C37 C39 H39B 109.5 . . ?
C37 C39 H39C 109.5 . . ?
H39A C39 H39B 109.5 . . ?
H39A C39 H39C 109.5 . . ?
H39B C39 H39C 109.5 . . ?
C8 C9 H9 120.1 . . ?
C10 C9 C8 119.8(4) . . ?
C10 C9 H9 120.1 . . ?
C19 C24 C28 119.1(3) . . ?
C23 C24 C19 120.2(3) . . ?
C23 C24 C28 120.7(3) . . ?
C37 C38 H38A 109.5 . . ?
C37 C38 H38B 109.5 . . ?
C37 C38 H38C 109.5 . . ?
H38A C38 H38B 109.5 . . ?
H38A C38 H38C 109.5 . . ?
H38B C38 H38C 109.5 . . ?
C67 O7 K1 135.6(4) . . ?
C67 O7 C70A 93.6(8) . . ?
C70 O7 K1 121.3(5) . . ?
C70 O7 C67 102.9(6) . . ?
C70A O7 K1 111.8(7) . . ?
C19 C20 C25 120.3(3) . . ?
C21 C20 C19 119.8(4) . . ?
C21 C20 C25 119.8(3) . . ?
C20 C25 H25 107.2 . . ?
C20 C25 C26 113.5(4) . . ?
C27 C25 C20 110.7(3) . . ?
C27 C25 H25 107.2 . . ?
C27 C25 C26 110.7(4) . . ?
C26 C25 H25 107.2 . . ?
C20 C21 H21 119.1 . . ?
C22 C21 C20 121.8(4) . . ?
C22 C21 H21 119.1 . . ?
C7 C12 H12 119.4 . . ?
C11 C12 C7 121.1(4) . . ?
C11 C12 H12 119.4 . . ?
C24 C28 H28 107.2 . . ?
C24 C28 C30 115.0(4) . . ?
C30 C28 H28 107.2 . . ?
C29 C28 C24 110.5(4) . . ?
C29 C28 H28 107.2 . . ?
C29 C28 C30 109.3(4) . . ?
F2 C3 C2 121.1(3) . . ?
F2 C3 C4 119.8(3) . . ?
C4 C3 C2 119.1(3) . . ?
F3 C4 C3 120.6(4) . . ?
F3 C4 C5 119.7(4) . . ?
C3 C4 C5 119.6(3) . . ?
C1 C6 F5 120.4(3) . . ?
C1 C6 C5 123.6(4) . . ?
C1 C6 F5A 118.3(6) . . ?
C5 C6 F5 115.8(4) . . ?
F5A C6 C5 110.5(7) . . ?
C18 C17 H17 119.5 . . ?
C16 C17 C18 120.9(4) . . ?
C16 C17 H17 119.5 . . ?
C40 C41 H41A 109.5 . . ?
C40 C41 H41B 109.5 . . ?
C40 C41 H41C 109.5 . . ?
H41A C41 H41B 109.5 . . ?
H41A C41 H41C 109.5 . . ?
H41B C41 H41C 109.5 . . ?
F4 C5 C4 120.6(4) . . ?
F4 C5 C6 120.3(4) . . ?
C4 C5 C6 118.8(4) . . ?
C4 C5 F4A 112.1(7) . . ?
C6 C5 F4A 121.4(7) . . ?
C21 C22 H22 120.4 . . ?
C23 C22 C21 119.2(4) . . ?
C23 C22 H22 120.4 . . ?
C24 C23 H23 119.3 . . ?
C22 C23 C24 121.4(4) . . ?
C22 C23 H23 119.3 . . ?
C9 C10 H10 120 . . ?
C9 C10 C11 120.0(3) . . ?
C11 C10 H10 120 . . ?
C40 C42 H42A 109.5 . . ?
C40 C42 H42B 109.5 . . ?
C40 C42 H42C 109.5 . . ?
H42A C42 H42B 109.5 . . ?
H42A C42 H42C 109.5 . . ?
H42B C42 H42C 109.5 . . ?
C12 C11 H11 119.8 . . ?
C10 C11 C12 120.5(4) . . ?
C10 C11 H11 119.8 . . ?
C13 C14 H14 119.3 . . ?
C15 C14 C13 121.4(4) . . ?
C15 C14 H14 119.3 . . ?
C78 O9 C75 106.8(8) . . ?
C25 C27 H27A 109.5 . . ?
C25 C27 H27B 109.5 . . ?
C25 C27 H27C 109.5 . . ?
H27A C27 H27B 109.5 . . ?
H27A C27 H27C 109.5 . . ?
H27B C27 H27C 109.5 . . ?
O1 C46 H46A 110.9 . . ?
O1 C46 H46B 110.9 . . ?
O1 C46 C45 104.0(5) . . ?
H46A C46 H46B 109 . . ?
C45 C46 H46A 110.9 . . ?
C45 C46 H46B 110.9 . . ?
C74 O8 K1 131.8(7) . . ?
C71 O8 K1 106.9(6) . . ?
C71 O8 C74 104.4(7) . . ?
C28 C30 H30A 109.5 . . ?
C28 C30 H30B 109.5 . . ?
C28 C30 H30C 109.5 . . ?
H30A C30 H30B 109.5 . . ?
H30A C30 H30C 109.5 . . ?
H30B C30 H30C 109.5 . . ?
C28 C29 H29A 109.5 . . ?
C28 C29 H29B 109.5 . . ?
C28 C29 H29C 109.5 . . ?
H29A C29 H29B 109.5 . . ?
H29A C29 H29C 109.5 . . ?
H29B C29 H29C 109.5 . . ?
C17 C16 H16 120.5 . . ?
C17 C16 C15 119.0(4) . . ?
C15 C16 H16 120.5 . . ?
C14 C15 H15 119.8 . . ?
C16 C15 C14 120.5(4) . . ?
C16 C15 H15 119.8 . . ?
C46 C45 H45A 110.6 . . ?
C46 C45 H45B 110.6 . . ?
C46 C45 C44 105.6(5) . . ?
H45A C45 H45B 108.8 . . ?
C44 C45 H45A 110.6 . . ?
C44 C45 H45B 110.6 . . ?
H56A C56 H56B 109.3 . . ?
H56C C56 H56D 108.7 . . ?
C57 C56 H56A 111.5 . . ?
C57 C56 H56B 111.5 . . ?
C55 C56 H56A 111.5 . . ?
C55 C56 H56B 111.5 . . ?
C55 C56 C57 101.3(6) . . ?
C55A C56 H56C 110.5 . . ?
C55A C56 H56D 110.5 . . ?
C57A C56 H56C 110.5 . . ?
C57A C56 H56D 110.5 . . ?
C57A C56 C55A 106.0(12) . . ?
C56 C57 H57A 111.2 . . ?
C56 C57 H57B 111.2 . . ?
C56 C57 C58 102.7(6) . . ?
H57A C57 H57B 109.1 . . ?
C58 C57 H57A 111.2 . . ?
C58 C57 H57B 111.2 . . ?
C25 C26 H26A 109.5 . . ?
C25 C26 H26B 109.5 . . ?
C25 C26 H26C 109.5 . . ?
H26A C26 H26B 109.5 . . ?
H26A C26 H26C 109.5 . . ?
H26B C26 H26C 109.5 . . ?
H68A C68 H68B 108.5 . . ?
C69 C68 H68A 110.2 . . ?
C69 C68 H68B 110.2 . . ?
C69 C68 C67 107.5(6) . . ?
C67 C68 H68A 110.2 . . ?
C67 C68 H68B 110.2 . . ?
C59 O5 K1 121.3(6) . . ?
C62 O5 K1 108.9(5) . . ?
C62 O5 C59 105.0(7) . . ?
O1 C43 H43A 109.6 . . ?
O1 C43 H43B 109.6 . . ?
O1 C43 C44 110.2(6) . . ?
H43A C43 H43B 108.1 . . ?
C44 C43 H43A 109.6 . . ?
C44 C43 H43B 109.6 . . ?
O4 C58 C57 107.4(5) . . ?
O4 C58 H58A 110.2 . . ?
O4 C58 H58B 110.2 . . ?
C57 C58 H58A 110.2 . . ?
C57 C58 H58B 110.2 . . ?
H58A C58 H58B 108.5 . . ?
O9 C75 H75A 110 . . ?
O9 C75 H75B 110 . . ?
O9 C75 C76 108.3(7) . . ?
H75A C75 H75B 108.4 . . ?
C76 C75 H75A 110 . . ?
C76 C75 H75B 110 . . ?
O2 C50 H50A 110.8 . . ?
O2 C50 H50B 110.8 . . ?
H50A C50 H50B 108.8 . . ?
C49 C50 O2 104.9(6) . . ?
C49 C50 H50A 110.8 . . ?
C49 C50 H50B 110.8 . . ?
O2 C47 H47A 110.5 . . ?
O2 C47 H47B 110.5 . . ?
O2 C47 C48 106.0(5) . . ?
H47A C47 H47B 108.7 . . ?
C48 C47 H47A 110.5 . . ?
C48 C47 H47B 110.5 . . ?
H73A C73 H73B 108.3 . . ?
H73C C73 H73D 109.2 . . ?
C74 C73 H73A 109.9 . . ?
C74 C73 H73B 109.9 . . ?
C72 C73 H73A 109.9 . . ?
C72 C73 H73B 109.9 . . ?
C72 C73 C74 108.9(7) . . ?
C72A C73 H73C 111.3 . . ?
C72A C73 H73D 111.3 . . ?
C72A C73 C74A 102.2(10) . . ?
C74A C73 H73C 111.3 . . ?
C74A C73 H73D 111.3 . . ?
C68 C69 H69A 112.6 . . ?
C68 C69 H69B 112.6 . . ?
C68 C69 H69C 110.5 . . ?
C68 C69 H69D 110.5 . . ?
C68 C69 C70 95.8(7) . . ?
H69A C69 H69B 110.1 . . ?
H69C C69 H69D 108.7 . . ?
C70 C69 H69A 112.6 . . ?
C70 C69 H69B 112.6 . . ?
C70A C69 C68 106.3(10) . . ?
C70A C69 H69C 110.5 . . ?
C70A C69 H69D 110.5 . . ?
O8 C74 C73 102.7(7) . . ?
O8 C74 H74A 111.2 . . ?
O8 C74 H74B 111.2 . . ?
C73 C74 H74A 111.2 . . ?
C73 C74 H74B 111.2 . . ?
H74A C74 H74B 109.1 . . ?
C45 C44 H44A 111.1 . . ?
C45 C44 H44B 111.1 . . ?
C43 C44 C45 103.3(6) . . ?
C43 C44 H44A 111.1 . . ?
C43 C44 H44B 111.1 . . ?
H44A C44 H44B 109.1 . . ?
O7 C67 C68 110.3(6) . . ?
O7 C67 H67A 109.6 . . ?
O7 C67 H67B 109.6 . . ?
C68 C67 H67A 109.6 . . ?
C68 C67 H67B 109.6 . . ?
H67A C67 H67B 108.1 . . ?
O9 C78 H78A 110.5 . . ?
O9 C78 H78B 110.5 . . ?
O9 C78 C77 106.2(8) . . ?
H78A C78 H78B 108.7 . . ?
C77 C78 H78A 110.5 . . ?
C77 C78 H78B 110.5 . . ?
C73 C72 H72A 110.9 . . ?
C73 C72 H72B 110.9 . . ?
C73 C72 C71 104.2(7) . . ?
H72A C72 H72B 108.9 . . ?
C71 C72 H72A 110.9 . . ?
C71 C72 H72B 110.9 . . ?
O4 C55 H55A 110.2 . . ?
O4 C55 H55B 110.2 . . ?
C56 C55 O4 107.7(6) . . ?
C56 C55 H55A 110.2 . . ?
C56 C55 H55B 110.2 . . ?
H55A C55 H55B 108.5 . . ?
C50 C49 H49A 111.2 . . ?
C50 C49 H49B 111.2 . . ?
C50 C49 C48 103.0(6) . . ?
H49A C49 H49B 109.1 . . ?
C48 C49 H49A 111.2 . . ?
C48 C49 H49B 111.2 . . ?
O8 C71 C72 104.7(7) . . ?
O8 C71 H71A 110.8 . . ?
O8 C71 H71B 110.8 . . ?
C72 C71 H71A 110.8 . . ?
C72 C71 H71B 110.8 . . ?
H71A C71 H71B 108.9 . . ?
C75 C76 H76A 111.2 . . ?
C75 C76 H76B 111.2 . . ?
H76A C76 H76B 109.1 . . ?
C77 C76 C75 103.0(11) . . ?
C77 C76 H76A 111.2 . . ?
C77 C76 H76B 111.2 . . ?
O5 C59 H59A 110.3 . . ?
O5 C59 H59B 110.3 . . ?
O5 C59 C60 107.3(8) . . ?
H59A C59 H59B 108.5 . . ?
C60 C59 H59A 110.3 . . ?
C60 C59 H59B 110.3 . . ?
C59 C60 H60A 110.8 . . ?
C59 C60 H60B 110.8 . . ?
C59 C60 C61 104.6(8) . . ?
H60A C60 H60B 108.9 . . ?
C61 C60 H60A 110.8 . . ?
C61 C60 H60B 110.8 . . ?
O7 C70 C69 103.8(6) . . ?
O7 C70 H70A 111 . . ?
O7 C70 H70B 111 . . ?
C69 C70 H70A 111 . . ?
C69 C70 H70B 111 . . ?
H70A C70 H70B 109 . . ?
C78 C77 H77A 109.5 . . ?
C78 C77 H77B 109.5 . . ?
C76 C77 C78 110.5(10) . . ?
C76 C77 H77A 109.5 . . ?
C76 C77 H77B 109.5 . . ?
H77A C77 H77B 108.1 . . ?
O7 C70A H70C 110.9 . . ?
O7 C70A H70D 110.9 . . ?
C69 C70A O7 104.1(14) . . ?
C69 C70A H70C 110.9 . . ?
C69 C70A H70D 110.9 . . ?
H70C C70A H70D 109 . . ?
C47 C48 C49 100.1(6) . . ?
C47 C48 H48A 111.8 . . ?
C47 C48 H48B 111.8 . . ?
C49 C48 H48A 111.8 . . ?
C49 C48 H48B 111.8 . . ?
H48A C48 H48B 109.5 . . ?
O4 C55A H55C 111.9 . . ?
O4 C55A H55D 111.9 . . ?
C56 C55A O4 99.5(9) . . ?
C56 C55A H55C 111.9 . . ?
C56 C55A H55D 111.9 . . ?
H55C C55A H55D 109.6 . . ?
C71A O8A K1 127.9(13) . . ?
C74A O8A K1 123.6(12) . . ?
C74A O8A C71A 107.0(16) . . ?
C73 C72A H72C 112.1 . . ?
C73 C72A H72D 112.1 . . ?
C73 C72A C71A 98.4(13) . . ?
H72C C72A H72D 109.7 . . ?
C71A C72A H72C 112.1 . . ?
C71A C72A H72D 112.1 . . ?
O8A C71A C72A 109.6(19) . . ?
O8A C71A H71C 109.8 . . ?
O8A C71A H71D 109.8 . . ?
C72A C71A H71C 109.8 . . ?
C72A C71A H71D 109.8 . . ?
H71C C71A H71D 108.2 . . ?
C73 C74A H74C 109.8 . . ?
C73 C74A H74D 109.8 . . ?
O8A C74A C73 109.4(14) . . ?
O8A C74A H74C 109.8 . . ?
O8A C74A H74D 109.8 . . ?
H74C C74A H74D 108.2 . . ?
H52A C52 H52B 108.2 . . ?
C51 C52 H52A 109.8 . . ?
C51 C52 H52B 109.8 . . ?
C54 C52 H52A 109.8 . . ?
C54 C52 H52B 109.8 . . ?
C54 C52 C51 109.6(16) . . ?
C53 O3 C51 95.8(14) . . ?
C52 C51 O3 97.2(15) . . ?
C52 C51 H51B 112.3 . . ?
C52 C51 H51A 112.3 . . ?
O3 C51 H51B 112.3 . . ?
O3 C51 H51A 112.3 . . ?
H51B C51 H51A 109.9 . . ?
O3 C53 H53A 112.1 . . ?
O3 C53 H53B 112.1 . . ?
O3 C53 C54 98.2(13) . . ?
H53A C53 H53B 109.8 . . ?
C54 C53 H53A 112.1 . . ?
C54 C53 H53B 112.1 . . ?
C52 C54 C53 106.1(16) . . ?
C52 C54 H54A 110.5 . . ?
C52 C54 H54B 110.5 . . ?
C53 C54 H54A 110.5 . . ?
C53 C54 H54B 110.5 . . ?
H54A C54 H54B 108.7 . . ?
N2 Zn1A Si1 39.9(2) . . ?
N2 Zn1A N1 79.9(4) . . ?
N2 Zn1A C1 149.4(7) . . ?
N1 Zn1A Si1 40.20(18) . . ?
C1 Zn1A Si1 170.0(5) . . ?
C1 Zn1A N1 130.7(6) . . ?
O5 C62 H62A 110.7 . . ?
O5 C62 H62B 110.7 . . ?
O5 C62 C61 105.1(8) . . ?
H62A C62 H62B 108.8 . . ?
C61 C62 H62A 110.7 . . ?
C61 C62 H62B 110.7 . . ?
C60 C61 H61A 111.2 . . ?
C60 C61 H61B 111.2 . . ?
C62 C61 C60 102.7(7) . . ?
C62 C61 H61A 111.2 . . ?
C62 C61 H61B 111.2 . . ?
H61A C61 H61B 109.1 . . ?
C66 O6 K1 116.1(9) . . ?
C66 O6 C63 111.9(10) . . ?
C63 O6 K1 130.2(7) . . ?
K1 C66 H66A 116.5 . . ?
K1 C66 H66B 68.2 . . ?
O6 C66 K1 43.8(7) . . ?
O6 C66 H66A 110.9 . . ?
O6 C66 H66B 110.9 . . ?
O6 C66 C65 104.4(10) . . ?
H66A C66 H66B 108.9 . . ?
C65 C66 K1 129.9(10) . . ?
C65 C66 H66A 110.9 . . ?
C65 C66 H66B 110.9 . . ?
C66 C65 H65A 110.6 . . ?
C66 C65 H65B 110.6 . . ?
C66 C65 C64 105.6(8) . . ?
H65A C65 H65B 108.7 . . ?
C64 C65 H65A 110.6 . . ?
C64 C65 H65B 110.6 . . ?
C65 C64 H64A 113.1 . . ?
C65 C64 H64B 113.1 . . ?
C65 C64 C63 92.9(7) . . ?
H64A C64 H64B 110.5 . . ?
C63 C64 H64A 113.1 . . ?
C63 C64 H64B 113.1 . . ?
O6 C63 C64 95.0(7) . . ?
O6 C63 H63A 112.7 . . ?
O6 C63 H63B 112.7 . . ?
C64 C63 H63A 112.7 . . ?
C64 C63 H63B 112.7 . . ?
H63A C63 H63B 110.2 . . ?
O4 C58A H58C 112 . . ?
O4 C58A H58D 112 . . ?
O4 C58A C57A 99(2) . . ?
H58C C58A H58D 109.7 . . ?
C57A C58A H58C 112 . . ?
C57A C58A H58D 112 . . ?
C56 C57A C58A 114(2) . . ?
C56 C57A H57C 108.8 . . ?
C56 C57A H57D 108.8 . . ?
C58A C57A H57C 108.8 . . ?
C58A C57A H57D 108.8 . . ?
H57C C57A H57D 107.7 . . ?

loop_
_geom_bond_atom_site_label_1
_geom_bond_atom_site_label_2
_geom_bond_distance
_geom_bond_site_symmetry_2
_geom_bond_publ_flag
Zn1 Si1 2.607(3) . ?
Zn1 N2 1.988(4) . ?
Zn1 N1 1.921(4) . ?
Zn1 C1 1.984(5) . ?
Si1 N2 1.703(2) . ?
Si1 N1 1.710(2) . ?
Si1 C13 1.893(3) . ?
Si1 C7 1.895(3) . ?
Si1 Zn1A 2.645(9) . ?
K2 O4 2.733(4) . ?
K2 O4 2.732(4) 7_645 ?
K2 O1 2.697(3) 7_645 ?
K2 O1 2.697(3) . ?
K2 O2 2.759(4) . ?
K2 O2 2.759(4) 7_645 ?
K2 C47 3.499(6) 7_645 ?
K2 C47 3.499(6) . ?
K1 O7 2.723(4) 2_655 ?
K1 O7 2.723(4) . ?
K1 O8 2.970(7) . ?
K1 O8 2.970(7) 2_655 ?
K1 O5 2.830(6) . ?
K1 O8A 2.464(7) . ?
K1 O8A 2.464(7) 2_655 ?
K1 C71A 3.46(2) . ?
K1 C74A 3.32(2) . ?
K1 C74A 3.32(2) 2_655 ?
K1 O6 2.646(8) . ?
K1 C66 3.432(16) . ?
F1 C2 1.353(4) . ?
N2 C31 1.402(3) . ?
N2 Zn1A 1.863(10) . ?
F2 C3 1.341(4) . ?
N1 C19 1.410(4) . ?
N1 Zn1A 2.112(12) . ?
F3 C4 1.351(4) . ?
F5 C6 1.387(6) . ?
F4 C5 1.365(5) . ?
C31 C32 1.416(4) . ?
C31 C36 1.426(4) . ?
C32 C33 1.394(4) . ?
C32 C37 1.513(4) . ?
C36 C35 1.388(4) . ?
C36 C40 1.519(4) . ?
C35 H35 0.95 . ?
C35 C34 1.382(5) . ?
C33 H33 0.95 . ?
C33 C34 1.379(5) . ?
O4 C58 1.468(7) . ?
O4 C55 1.451(9) . ?
O4 C55A 1.566(15) . ?
O4 C58A 1.33(3) . ?
C13 C18 1.389(4) . ?
C13 C14 1.392(5) . ?
C7 C8 1.401(4) . ?
C7 C12 1.402(4) . ?
C37 H37 1 . ?
C37 C39 1.531(4) . ?
C37 C38 1.540(4) . ?
O1 C46 1.426(6) . ?
O1 C43 1.414(7) . ?
C34 H34 0.95 . ?
C2 C1 1.368(5) . ?
C2 C3 1.372(5) . ?
C1 C6 1.372(5) . ?
C1 Zn1A 1.943(10) . ?
C8 H8 0.95 . ?
C8 C9 1.393(4) . ?
C18 H18 0.95 . ?
C18 C17 1.393(5) . ?
C40 H40 1 . ?
C40 C41 1.537(5) . ?
C40 C42 1.535(5) . ?
O2 C50 1.431(7) . ?
O2 C47 1.402(7) . ?
C19 C24 1.419(4) . ?
C19 C20 1.419(5) . ?
C39 H39A 0.98 . ?
C39 H39B 0.98 . ?
C39 H39C 0.98 . ?
C9 H9 0.95 . ?
C9 C10 1.373(6) . ?
C24 C28 1.512(5) . ?
C24 C23 1.397(5) . ?
C38 H38A 0.98 . ?
C38 H38B 0.98 . ?
C38 H38C 0.98 . ?
O7 C67 1.410(7) . ?
O7 C70 1.397(10) . ?
O7 C70A 1.66(2) . ?
C20 C25 1.524(5) . ?
C20 C21 1.390(5) . ?
C25 H25 1 . ?
C25 C27 1.514(6) . ?
C25 C26 1.531(6) . ?
C21 H21 0.95 . ?
C21 C22 1.380(7) . ?
C12 H12 0.95 . ?
C12 C11 1.392(5) . ?
C28 H28 1 . ?
C28 C30 1.524(6) . ?
C28 C29 1.496(7) . ?
C3 C4 1.365(5) . ?
C4 C5 1.371(6) . ?
C6 C5 1.379(5) . ?
C6 F5A 1.376(15) . ?
C17 H17 0.95 . ?
C17 C16 1.357(6) . ?
C41 H41A 0.98 . ?
C41 H41B 0.98 . ?
C41 H41C 0.98 . ?
C5 F4A 1.491(15) . ?
C22 H22 0.95 . ?
C22 C23 1.364(6) . ?
C23 H23 0.95 . ?
C10 H10 0.95 . ?
C10 C11 1.374(7) . ?
C42 H42A 0.98 . ?
C42 H42B 0.98 . ?
C42 H42C 0.98 . ?
C11 H11 0.95 . ?
C14 H14 0.95 . ?
C14 C15 1.390(6) . ?
O9 C75 1.412(9) . ?
O9 C78 1.404(9) . ?
C27 H27A 0.98 . ?
C27 H27B 0.98 . ?
C27 H27C 0.98 . ?
C46 H46A 0.99 . ?
C46 H46B 0.99 . ?
C46 C45 1.482(8) . ?
O8 C74 1.458(12) . ?
O8 C71 1.416(10) . ?
C30 H30A 0.98 . ?
C30 H30B 0.98 . ?
C30 H30C 0.98 . ?
C29 H29A 0.98 . ?
C29 H29B 0.98 . ?
C29 H29C 0.98 . ?
C16 H16 0.95 . ?
C16 C15 1.378(7) . ?
C15 H15 0.95 . ?
C45 H45A 0.99 . ?
C45 H45B 0.99 . ?
C45 C44 1.501(10) . ?
C56 H56A 0.99 . ?
C56 H56B 0.99 . ?
C56 H56C 0.99 . ?
C56 H56D 0.99 . ?
C56 C57 1.488(10) . ?
C56 C55 1.449(10) . ?
C56 C55A 1.502(14) . ?
C56 C57A 1.37(3) . ?
C57 H57A 0.99 . ?
C57 H57B 0.99 . ?
C57 C58 1.491(11) . ?
C26 H26A 0.98 . ?
C26 H26B 0.98 . ?
C26 H26C 0.98 . ?
C68 H68A 0.99 . ?
C68 H68B 0.99 . ?
C68 C69 1.402(9) . ?
C68 C67 1.448(9) . ?
O5 C59 1.437(10) . ?
O5 C62 1.426(10) . ?
C43 H43A 0.99 . ?
C43 H43B 0.99 . ?
C43 C44 1.428(10) . ?
C58 H58A 0.99 . ?
C58 H58B 0.99 . ?
C75 H75A 0.99 . ?
C75 H75B 0.99 . ?
C75 C76 1.460(12) . ?
C50 H50A 0.99 . ?
C50 H50B 0.99 . ?
C50 C49 1.386(11) . ?
C47 H47A 0.99 . ?
C47 H47B 0.99 . ?
C47 C48 1.542(8) . ?
C73 H73A 0.99 . ?
C73 H73B 0.99 . ?
C73 H73C 0.99 . ?
C73 H73D 0.99 . ?
C73 C74 1.493(11) . ?
C73 C72 1.389(11) . ?
C73 C72A 1.373(14) . ?
C73 C74A 1.68(2) . ?
C69 H69A 0.99 . ?
C69 H69B 0.99 . ?
C69 H69C 0.99 . ?
C69 H69D 0.99 . ?
C69 C70 1.627(13) . ?
C69 C70A 1.35(2) . ?
C74 H74A 0.99 . ?
C74 H74B 0.99 . ?
C44 H44A 0.99 . ?
C44 H44B 0.99 . ?
C67 H67A 0.99 . ?
C67 H67B 0.99 . ?
C78 H78A 0.99 . ?
C78 H78B 0.99 . ?
C78 C77 1.445(15) . ?
C72 H72A 0.99 . ?
C72 H72B 0.99 . ?
C72 C71 1.452(11) . ?
C55 H55A 0.99 . ?
C55 H55B 0.99 . ?
C49 H49A 0.99 . ?
C49 H49B 0.99 . ?
C49 C48 1.632(13) . ?
C71 H71A 0.99 . ?
C71 H71B 0.99 . ?
C76 H76A 0.99 . ?
C76 H76B 0.99 . ?
C76 C77 1.389(15) . ?
C59 H59A 0.99 . ?
C59 H59B 0.99 . ?
C59 C60 1.500(13) . ?
C60 H60A 0.99 . ?
C60 H60B 0.99 . ?
C60 C61 1.525(15) . ?
C70 H70A 0.99 . ?
C70 H70B 0.99 . ?
C77 H77A 0.99 . ?
C77 H77B 0.99 . ?
C70A H70C 0.99 . ?
C70A H70D 0.99 . ?
C48 H48A 0.99 . ?
C48 H48B 0.99 . ?
C55A H55C 0.99 . ?
C55A H55D 0.99 . ?
O8A C71A 1.35(2) . ?
O8A C74A 1.24(2) . ?
C72A H72C 0.99 . ?
C72A H72D 0.99 . ?
C72A C71A 1.59(3) . ?
C71A H71C 0.99 . ?
C71A H71D 0.99 . ?
C74A H74C 0.99 . ?
C74A H74D 0.99 . ?
C52 H52A 0.99 . ?
C52 H52B 0.99 . ?
C52 C51 1.44(2) . ?
C52 C54 1.31(3) . ?
O3 C51 1.57(2) . ?
O3 C53 1.45(2) . ?
C51 H51B 0.99 . ?
C51 H51A 0.99 . ?
C53 H53A 0.99 . ?
C53 H53B 0.99 . ?
C53 C54 1.57(3) . ?
C54 H54A 0.99 . ?
C54 H54B 0.99 . ?
C62 H62A 0.99 . ?
C62 H62B 0.99 . ?
C62 C61 1.498(13) . ?
C61 H61A 0.99 . ?
C61 H61B 0.99 . ?
O6 C66 1.312(12) . ?
O6 C63 1.401(10) . ?
C66 H66A 0.99 . ?
C66 H66B 0.99 . ?
C66 C65 1.463(11) . ?
C65 H65A 0.99 . ?
C65 H65B 0.99 . ?
C65 C64 1.589(10) . ?
C64 H64A 0.99 . ?
C64 H64B 0.99 . ?
C64 C63 1.626(10) . ?
C63 H63A 0.99 . ?
C63 H63B 0.99 . ?
C58A H58C 0.99 . ?
C58A H58D 0.99 . ?
C58A C57A 1.50(4) . ?
C57A H57C 0.99 . ?
C57A H57D 0.99 . ?

loop_
_geom_torsion_atom_site_label_1
_geom_torsion_atom_site_label_2
_geom_torsion_atom_site_label_3
_geom_torsion_atom_site_label_4
_geom_torsion
_geom_torsion_site_symmetry_1
_geom_torsion_site_symmetry_2
_geom_torsion_site_symmetry_3
_geom_torsion_site_symmetry_4
_geom_torsion_publ_flag
Zn1 Si1 N2 C31 -174.4(3) . . . . ?
Zn1 Si1 N1 C19 -149.9(3) . . . . ?
Zn1 Si1 C13 C18 -82.7(3) . . . . ?
Zn1 Si1 C13 C14 98.3(4) . . . . ?
Zn1 Si1 C7 C8 -17.8(3) . . . . ?
Zn1 Si1 C7 C12 158.5(3) . . . . ?
Zn1 N2 C31 C32 -90.9(3) . . . . ?
Zn1 N2 C31 C36 85.6(3) . . . . ?
Zn1 N1 C19 C24 118.3(3) . . . . ?
Zn1 N1 C19 C20 -60.6(4) . . . . ?
Zn1 C1 C6 F5 -7.2(7) . . . . ?
Zn1 C1 C6 C5 177.4(4) . . . . ?
Si1 N2 C31 C32 81.4(3) . . . . ?
Si1 N2 C31 C36 -102.1(3) . . . . ?
Si1 N2 Zn1A N1 5.0(2) . . . . ?
Si1 N2 Zn1A C1 -173.5(10) . . . . ?
Si1 N1 C19 C24 -101.6(3) . . . . ?
Si1 N1 C19 C20 79.5(4) . . . . ?
Si1 C13 C18 C17 -179.7(3) . . . . ?
Si1 C13 C14 C15 -178.8(5) . . . . ?
Si1 C7 C8 C9 176.8(3) . . . . ?
Si1 C7 C12 C11 -176.3(3) . . . . ?
K2 O4 C58 C57 -178.0(4) . . . . ?
K2 O4 C55 C56 -156.8(5) . . . . ?
K2 O1 C46 C45 -124.2(4) . . . . ?
K2 O1 C43 C44 129.8(6) . . . . ?
K2 O2 C50 C49 79.4(7) . . . . ?
K2 O2 C47 C48 -99.6(5) . . . . ?
K1 O7 C67 C68 -159.0(5) . . . . ?
K1 O7 C70 C69 139.4(5) . . . . ?
K1 O7 C70A C69 -175.2(11) . . . . ?
K1 O8 C74 C73 101.8(9) . . . . ?
K1 O8 C71 C72 -103.7(7) . . . . ?
K1 O5 C59 C60 -94.6(8) . . . . ?
K1 O5 C62 C61 91.2(7) . . . . ?
K1 O8A C71A C72A -133.9(14) . . . . ?
K1 O8A C74A C73 152.8(9) . . . . ?
K1 O6 C66 C65 -133.5(10) . . . . ?
K1 O6 C63 C64 109.6(7) . . . . ?
K1 C66 C65 C64 -35.5(18) . . . . ?
F1 C2 C1 Zn1 2.1(4) . . . . ?
F1 C2 C1 C6 -178.0(3) . . . . ?
F1 C2 C1 Zn1A 10.8(6) . . . . ?
F1 C2 C3 F2 1.7(5) . . . . ?
F1 C2 C3 C4 -179.2(3) . . . . ?
N2 Si1 N1 Zn1 2.06(14) . . . . ?
N2 Si1 N1 C19 -147.9(3) . . . . ?
N2 Si1 N1 Zn1A 5.3(3) . . . . ?
N2 Si1 C13 C18 -25.0(3) . . . . ?
N2 Si1 C13 C14 156.0(3) . . . . ?
N2 Si1 C7 C8 -74.3(3) . . . . ?
N2 Si1 C7 C12 102.1(3) . . . . ?
N2 C31 C32 C33 178.1(2) . . . . ?
N2 C31 C32 C37 1.7(4) . . . . ?
N2 C31 C36 C35 -177.8(2) . . . . ?
N2 C31 C36 C40 -2.0(4) . . . . ?
F2 C3 C4 F3 -1.9(6) . . . . ?
F2 C3 C4 C5 175.8(4) . . . . ?
N1 Si1 N2 Zn1 -1.99(14) . . . . ?
N1 Si1 N2 C31 -176.4(3) . . . . ?
N1 Si1 N2 Zn1A -6.1(3) . . . . ?
N1 Si1 C13 C18 -136.0(3) . . . . ?
N1 Si1 C13 C14 44.9(4) . . . . ?
N1 Si1 C7 C8 35.9(3) . . . . ?
N1 Si1 C7 C12 -147.7(3) . . . . ?
N1 C19 C24 C28 0.3(5) . . . . ?
N1 C19 C24 C23 -178.5(3) . . . . ?
N1 C19 C20 C25 1.8(5) . . . . ?
N1 C19 C20 C21 178.8(3) . . . . ?
F3 C4 C5 F4 5.3(7) . . . . ?
F3 C4 C5 C6 179.6(4) . . . . ?
F3 C4 C5 F4A -30.5(9) . . . . ?
F5 C6 C5 F4 -0.1(7) . . . . ?
F5 C6 C5 C4 -174.5(5) . . . . ?
C31 N2 Zn1A Si1 171.8(4) . . . . ?
C31 N2 Zn1A N1 176.7(2) . . . . ?
C31 N2 Zn1A C1 -1.8(12) . . . . ?
C31 C32 C33 C34 -1.1(4) . . . . ?
C31 C32 C37 C39 -128.0(3) . . . . ?
C31 C32 C37 C38 106.8(3) . . . . ?
C31 C36 C35 C34 0.3(4) . . . . ?
C31 C36 C40 C41 140.9(3) . . . . ?
C31 C36 C40 C42 -95.2(3) . . . . ?
C32 C31 C36 C35 -1.1(4) . . . . ?
C32 C31 C36 C40 174.6(3) . . . . ?
C32 C33 C34 C35 0.3(5) . . . . ?
C36 C31 C32 C33 1.5(4) . . . . ?
C36 C31 C32 C37 -174.9(2) . . . . ?
C36 C35 C34 C33 0.1(5) . . . . ?
C35 C36 C40 C41 -43.3(4) . . . . ?
C35 C36 C40 C42 80.5(4) . . . . ?
C33 C32 C37 C39 55.6(4) . . . . ?
C33 C32 C37 C38 -69.7(3) . . . . ?
O4 C58A C57A C56 28(3) . . . . ?
C13 Si1 N2 Zn1 -122.52(14) . . . . ?
C13 Si1 N2 C31 63.1(3) . . . . ?
C13 Si1 N2 Zn1A -126.6(3) . . . . ?
C13 Si1 N1 Zn1 124.05(15) . . . . ?
C13 Si1 N1 C19 -25.9(3) . . . . ?
C13 Si1 N1 Zn1A 127.3(3) . . . . ?
C13 Si1 C7 C8 159.6(3) . . . . ?
C13 Si1 C7 C12 -24.0(3) . . . . ?
C13 C18 C17 C16 -0.9(6) . . . . ?
C13 C14 C15 C16 -2.0(10) . . . . ?
C7 Si1 N2 Zn1 118.31(14) . . . . ?
C7 Si1 N2 C31 -56.1(3) . . . . ?
C7 Si1 N2 Zn1A 114.2(3) . . . . ?
C7 Si1 N1 Zn1 -118.13(15) . . . . ?
C7 Si1 N1 C19 92.0(3) . . . . ?
C7 Si1 N1 Zn1A -114.9(3) . . . . ?
C7 Si1 C13 C18 100.0(3) . . . . ?
C7 Si1 C13 C14 -79.0(4) . . . . ?
C7 C8 C9 C10 -0.1(6) . . . . ?
C7 C12 C11 C10 -0.9(7) . . . . ?
C37 C32 C33 C34 175.3(3) . . . . ?
O1 C46 C45 C44 -27.4(6) . . . . ?
O1 C43 C44 C45 15.0(10) . . . . ?
C2 C1 C6 F5 172.9(5) . . . . ?
C2 C1 C6 C5 -2.5(6) . . . . ?
C2 C1 C6 F5A -149.2(12) . . . . ?
C2 C3 C4 F3 179.0(3) . . . . ?
C2 C3 C4 C5 -3.2(6) . . . . ?
C1 C2 C3 F2 -177.3(3) . . . . ?
C1 C2 C3 C4 1.8(5) . . . . ?
C1 C6 C5 F4 175.5(5) . . . . ?
C1 C6 C5 C4 1.1(7) . . . . ?
C1 C6 C5 F4A -145.9(10) . . . . ?
C8 C7 C12 C11 0.2(6) . . . . ?
C8 C9 C10 C11 -0.5(7) . . . . ?
C18 C13 C14 C15 2.1(7) . . . . ?
C18 C17 C16 C15 1.1(8) . . . . ?
C40 C36 C35 C34 -175.5(3) . . . . ?
O2 C50 C49 C48 39.4(10) . . . . ?
O2 C47 C48 C49 -3.6(9) . . . . ?
C19 C24 C28 C30 151.3(4) . . . . ?
C19 C24 C28 C29 -84.4(4) . . . . ?
C19 C24 C23 C22 -0.8(6) . . . . ?
C19 C20 C25 C27 101.4(4) . . . . ?
C19 C20 C25 C26 -133.4(4) . . . . ?
C19 C20 C21 C22 0.0(7) . . . . ?
C9 C10 C11 C12 1.0(8) . . . . ?
C24 C19 C20 C25 -177.1(3) . . . . ?
C24 C19 C20 C21 -0.1(5) . . . . ?
C20 C19 C24 C28 179.3(3) . . . . ?
C20 C19 C24 C23 0.5(5) . . . . ?
C20 C21 C22 C23 -0.3(7) . . . . ?
C25 C20 C21 C22 177.1(4) . . . . ?
C21 C20 C25 C27 -75.7(5) . . . . ?
C21 C20 C25 C26 49.5(6) . . . . ?
C21 C22 C23 C24 0.7(7) . . . . ?
C12 C7 C8 C9 0.3(5) . . . . ?
C28 C24 C23 C22 -179.6(4) . . . . ?
C3 C2 C1 Zn1 -178.9(3) . . . . ?
C3 C2 C1 C6 1.0(5) . . . . ?
C3 C2 C1 Zn1A -170.2(5) . . . . ?
C3 C4 C5 F4 -172.5(5) . . . . ?
C3 C4 C5 C6 1.9(7) . . . . ?
C3 C4 C5 F4A 151.7(8) . . . . ?
C17 C16 C15 C14 0.3(9) . . . . ?
C23 C24 C28 C30 -29.9(6) . . . . ?
C23 C24 C28 C29 94.4(5) . . . . ?
C14 C13 C18 C17 -0.7(5) . . . . ?
O9 C75 C76 C77 23.1(13) . . . . ?
O9 C78 C77 C76 4.8(18) . . . . ?
C46 O1 C43 C44 -32.9(9) . . . . ?
C46 C45 C44 C43 7.9(9) . . . . ?
C56 C57 C58 O4 -25.1(7) . . . . ?
C57 C56 C55 O4 -39.3(8) . . . . ?
C68 C69 C70 O7 44.4(10) . . . . ?
C68 C69 C70A O7 -35.5(16) . . . . ?
O5 C59 C60 C61 -7.0(12) . . . . ?
O5 C62 C61 C60 34.7(10) . . . . ?
C43 O1 C46 C45 36.3(6) . . . . ?
C58 O4 C55 C56 23.7(9) . . . . ?
C75 O9 C78 C77 10.1(13) . . . . ?
C75 C76 C77 C78 -16.8(17) . . . . ?
C50 O2 C47 C48 27.9(8) . . . . ?
C50 C49 C48 C47 -22.0(10) . . . . ?
C47 O2 C50 C49 -44.6(8) . . . . ?
C73 C72 C71 O8 -35.3(9) . . . . ?
C73 C72A C71A O8A -38(2) . . . . ?
C69 C68 C67 O7 15.5(10) . . . . ?
C74 O8 C71 C72 39.2(10) . . . . ?
C74 C73 C72 C71 17.5(10) . . . . ?
C67 O7 C70 C69 -36.0(10) . . . . ?
C67 O7 C70A C69 42.0(15) . . . . ?
C67 C68 C69 C70 -33.9(9) . . . . ?
C67 C68 C69 C70A 15.5(15) . . . . ?
C78 O9 C75 C76 -20.9(11) . . . . ?
C72 C73 C74 O8 5.8(11) . . . . ?
C55 O4 C58 C57 1.6(8) . . . . ?
C55 C56 C57 C58 38.4(7) . . . . ?
C71 O8 C74 C73 -27.4(10) . . . . ?
C59 O5 C62 C61 -40.2(9) . . . . ?
C59 C60 C61 C62 -16.4(11) . . . . ?
C70 O7 C67 C68 15.4(10) . . . . ?
C70A O7 C67 C68 -32.4(11) . . . . ?
C55A O4 C58A C57A -24(3) . . . . ?
C55A C56 C57A C58A -21(3) . . . . ?
C72A C73 C74A O8A -10(2) . . . . ?
C71A O8A C74A C73 -14(3) . . . . ?
C74A C73 C72A C71A 25.2(17) . . . . ?
C74A O8A C71A C72A 33(3) . . . . ?
O3 C53 C54 C52 30(3) . . . . ?
C51 C52 C54 C53 7(3) . . . . ?
C51 O3 C53 C54 -49.4(18) . . . . ?
C53 O3 C51 C52 55(2) . . . . ?
C54 C52 C51 O3 -38(3) . . . . ?
Zn1A Si1 N2 C31 -170.3(4) . . . . ?
Zn1A Si1 N1 C19 -153.2(4) . . . . ?
Zn1A Si1 C13 C18 -75.6(5) . . . . ?
Zn1A Si1 C13 C14 105.4(5) . . . . ?
Zn1A Si1 C7 C8 -24.3(4) . . . . ?
Zn1A Si1 C7 C12 152.1(4) . . . . ?
Zn1A N2 C31 C32 -86.6(4) . . . . ?
Zn1A N2 C31 C36 90.0(4) . . . . ?
Zn1A N1 C19 C24 117.4(4) . . . . ?
Zn1A N1 C19 C20 -61.5(5) . . . . ?
Zn1A C1 C6 C5 167.5(6) . . . . ?
Zn1A C1 C6 F5A 20.8(11) . . . . ?
F5A C6 C5 C4 150.0(11) . . . . ?
F5A C6 C5 F4A 3.1(11) . . . . ?
C62 O5 C59 C60 29.2(10) . . . . ?
O6 C66 C65 C64 5.4(18) . . . . ?
C66 O6 C63 C64 -54.0(12) . . . . ?
C66 C65 C64 C63 -33.2(14) . . . . ?
C65 C64 C63 O6 47.5(10) . . . . ?
C63 O6 C66 K1 166.1(12) . . . . ?
C63 O6 C66 C65 32.6(17) . . . . ?
C58A O4 C55A C56 14(2) . . . . ?
C57A C56 C55A O4 5.2(17) . . . . ?

loop_
_exptl_oxdiff_crystal_face_indexfrac_h
_exptl_oxdiff_crystal_face_indexfrac_k
_exptl_oxdiff_crystal_face_indexfrac_l
_exptl_oxdiff_crystal_face_x
_exptl_oxdiff_crystal_face_y
_exptl_oxdiff_crystal_face_z
-0.9982 0.9997 1.0012 -0.0908 0.0267 0.0751
0.9982 -0.9997 -1.0012 0.0908 -0.0267 -0.0751
-0.001 1.0002 -0.0001 -0.0979 0.0101 0.0079
0.001 -1.0002 0.0001 0.0979 -0.0101 -0.0079
10.5714 7.537 -9.105 -0.8013 -0.026 -0.5978
9.436 -9.1882 0.1373 0.9088 0.2144 -0.3581
-9.3855 9.1965 -0.1784 -0.9099 -0.2147 0.3551
-0.1616 8.6644 -8.4587 -0.9157 -0.326 -0.235
0.0707 -8.6499 8.5086 0.9146 0.3256 0.2397
-7.4874 8.0328 -7.5387 -0.8528 -0.5218 0.019
7.4608 -8.0318 7.5566 0.8529 0.5218 -0.0175
14.6481 0.3872 -14.2235 -0.1385 -0.2161 -0.9665
-14.6245 -0.3946 14.2343 0.1393 0.2174 0.9661
-0.0535 0.1198 -16.3615 -0.1419 -0.7917 -0.5942
0.303 -0.133 16.3312 0.1432 0.798 0.5853
12.4128 0.3099 12.3051 0.0782 0.9945 0.0694
-12.3826 -0.3113 -12.3225 -0.0782 -0.9944 -0.0709
-22.4821 0.433 -0.1958 -0.0633 -0.7229 0.6881
22.5164 -0.4406 0.0416 0.0628 0.7165 -0.6948
8.0698 7.7138 7.9622 -0.685 0.7212 0.1032
-7.9355 -7.7141 -8.0388 0.6845 -0.7207 -0.1101
-0.4316 -8.5399 -8.7365 0.7662 -0.5232 -0.373
0.3715 8.5323 8.7641 -0.7653 0.5225 0.3758
9.0675 9.2803 -0.1606 -0.9021 0.3763 -0.2114
-8.8691 -9.3132 0.0194 0.9043 -0.3771 0.1999
18.7128 -1.3667 -11.262 0.0603 0.039 -0.9974
8.7829 5.5696 -13.1493 -0.6423 -0.2987 -0.7058
3.1235 -4.1486 14.4067 0.5234 0.7541 0.3966
12.1387 -4.8585 10.0316 0.5659 0.8232 -0.046
20.7995 -3.9995 -0.4579 0.4058 0.6012 -0.6884
